data_1562856
loop_
_publ_author_name
'Race, James'
'Burnage, Arron'
'Boyd, Timothy M.'
'Heyam, Alex'
'Martinez-Martinez, Antonio J.'
'Macgregor, Stuart Alan'
'Weller, Andrew S.'

_publ_section_title
;
 Ortho-aryl substituted DPEphos ligands: Rhodium Complexes Featuring C--H
 Anagostic Interactions and B--H Agostic Bonds.
;
_journal_name_full 'Chemical Science'
_journal_paper_doi 10.1039/D1SC01430G
_journal_year 2021
_chemical_formula_moiety 'C43 H36 O P2 Rh, C32 H12 B F24, C5 H12, 0.5(C6 H4 F2)'
_chemical_formula_sum 'C83 H62 B F25 O P2 Rh'
_chemical_formula_weight 1725.98
_space_group_crystal_system triclinic
_space_group_IT_number 2
_space_group_name_Hall '-P 1'
_space_group_name_H-M_alt 'P -1'
_atom_sites_solution_hydrogens geom
_audit_creation_date 2020-09-21
_audit_creation_method
;
Olex2 1.3
(compiled 2020.07.31 svn.rc2a77460 for OlexSys, GUI svn.r6145)
;
_audit_update_record
;
2021-02-21 deposited with the CCDC.	2021-05-25 downloaded from the CCDC.
;
_cell_angle_alpha 106.3620(10)
_cell_angle_beta 96.9450(10)
_cell_angle_gamma 91.2350(10)
_cell_formula_units_Z 2
_cell_length_a 13.4274(2)
_cell_length_b 13.6083(2)
_cell_length_c 21.8679(3)
_cell_measurement_reflns_used 37825
_cell_measurement_temperature 110.00(10)
_cell_measurement_theta_max 71.1150
_cell_measurement_theta_min 4.4680
_cell_volume 3799.34(10)
_computing_cell_refinement 'CrysAlisPro 1.171.40.81a (Rigaku OD, 2020)'
_computing_data_collection 'CrysAlisPro 1.171.40.81a (Rigaku OD, 2020)'
_computing_data_reduction 'CrysAlisPro 1.171.40.81a (Rigaku OD, 2020)'
_computing_molecular_graphics 'Olex2 1.3 (Dolomanov et al., 2009)'
_computing_publication_material 'Olex2 1.3 (Dolomanov et al., 2009)'
_computing_structure_refinement 'SHELXL 2018/3 (Sheldrick, 2015)'
_computing_structure_solution 'SHELXT  (Sheldrick, 2015)'
_diffrn_ambient_temperature 110.00(10)
_diffrn_detector_area_resol_mean 16.1450
_diffrn_detector_type Eos
_diffrn_measured_fraction_theta_full 0.999
_diffrn_measured_fraction_theta_max 0.984
_diffrn_measurement_details
;
List of Runs (angles in degrees, time in seconds):

  # Type    Start    End  Width  t~exp~   \w     \q     \k     \f   Frames
#--------------------------------------------------------------------------
  1  \w    -10.00  28.00   1.00    5.51    --    0.00 -77.00-120.00   38
  2  \w      7.00  40.00   1.00    5.51    --    0.00  77.00  90.00   33
  3  \w    -13.00  30.00   1.00    5.51    --    0.00 -77.00-180.00   43
  4  \w    -20.00  49.00   1.00    5.51    --    0.00  57.00  30.00   69
  5  \w      7.00  33.00   1.00   22.05    --   54.00 -99.00  30.00   26
  6  \w     56.00 103.00   1.00   22.05    --   54.00  57.00 -60.00   47
  7  \w      8.00  75.00   1.00   22.05    --   54.00 -99.00   0.00   67
  8  \w     -6.00  61.00   1.00   22.05    --   54.00 -57.00  30.00   67
  9  \w    -16.00  96.00   1.00   22.05    --   54.00 -19.00 150.00  112
 10  \w     37.00 120.00   1.00   22.05    --   54.00  57.00 150.00   83
 11  \w     64.00  96.00   1.00   22.05    --   54.00 -99.00  30.00   32
 12  \w     23.00  95.00   1.00   22.05    --   54.00 -99.00-150.00   72
 13  \w     37.00 109.00   1.00   40.00    --  108.00-111.00-180.00   72
 14  \w     39.00  65.00   1.00   40.00    --  108.00-111.00 -90.00   26
 15  \w    136.00 172.00   1.00   40.00    --  108.00  77.00  30.00   36
 16  \w    110.00 155.00   1.00   40.00    --  108.00  77.00 -90.00   45
 17  \w     64.00 109.00   1.00   40.00    --  108.00-111.00  60.00   45
 18  \w     83.00 176.00   1.00   40.00    --  108.00  25.00  60.00   93
 19  \w     38.00  79.00   1.00   40.00    --  108.00 -91.00-150.00   41
 20  \w    103.00 178.00   1.00   40.00    --  108.00  77.00 -60.00   75
 21  \w     56.00  99.00   1.00   40.00    --  108.00 -91.00  90.00   43
 22  \w     70.00 117.00   1.00   40.00    --  108.00 178.00-180.00   47
 23  \w    143.00 175.00   1.00   40.00    --  108.00  50.00   0.00   32
 24  \w    121.00 159.00   1.00   40.00    --  108.00  77.00 -30.00   38
 25  \w     88.00 122.00   1.00   40.00    --  108.00  50.00   0.00   34
 26  \w     63.00 102.00   1.00   40.00    --  108.00-111.00   0.00   39
 27  \w     60.00 129.00   1.00   40.00    --  108.00 -63.00-150.00   69
 28  \w     74.00 109.00   1.00   40.00    --  108.00-111.00 -90.00   35
 29  \w    105.00 161.00   1.00   40.00    --  108.00 111.00-120.00   56
 30  \w     38.00 130.00   1.00   40.00    --  108.00 -50.00 -60.00   92
 31  \w     86.00 128.00   1.00   40.00    --  108.00  50.00 -60.00   42
 32  \w     -9.00  21.00   1.00    5.51    --    0.00 -37.00 -30.00   30
 33  \w    -24.00  42.00   1.00    5.51    --    0.00  37.00   0.00   66
 34  \w    -30.00  36.00   1.00    5.51    --    0.00  77.00 -60.00   66
 35  \w    -71.00 -12.00   1.00    5.51    --    0.00 -37.00 -30.00   59
 36  \w    -22.00   3.00   1.00    5.51    --   20.00  99.00 125.31   25
 37  \w    -47.00 -20.00   1.00   22.05    --   28.00 153.00  53.09   27
 38  \w      4.00  29.00   1.00   22.05    --   40.00  88.00 108.07   25
 39  \w      4.00  29.00   1.00   22.05    --   40.00  88.00 -75.33   25
 40  \w     16.00  41.00   1.00   22.05    --   48.00  80.00 167.59   25
 41  \w     16.00  41.00   1.00   22.05    --   48.00  80.00  44.37   25
 42  \w     16.00  41.00   1.00   22.05    --   48.00  81.00 118.62   25
 43  \w     15.00  40.00   1.00   22.05    --   48.00  82.00-154.81   25
 44  \w     16.00  42.00   1.00   22.05    --   48.00  80.00-101.85   26
 45  \w     16.00  41.00   1.00   22.05    --   48.00  81.00  13.62   25
 46  \w     15.00  40.00   1.00   22.05    --   48.00  82.00  74.26   25
 47  \w     16.00  41.00   1.00   22.05    --   48.00  81.00 -21.07   25
 48  \w     -7.00  75.00   1.00   22.05    --   54.00 -57.00  90.00   82
 49  \w     28.00  56.00   1.00   22.05    --   56.00  73.00 154.71   28
 50  \w     28.00  54.00   1.00   22.05    --   56.00  74.00-108.51   26
 51  \w     32.00  59.00   1.00   22.05    --   60.00  73.00  40.65   27
 52  \w     34.00  60.00   1.00   22.05    --   60.00  72.00-172.87   26
 53  \w     33.00  58.00   1.00   22.05    --   60.00  74.00  77.06   25
 54  \w     37.00  64.00   1.00   22.05    --   64.00  71.00 -75.61   27
 55  \w     36.00  61.00   1.00   22.05    --   64.00  74.00  -8.62   25
 56  \w     36.00  62.00   1.00   22.05    --   64.00  73.00 -62.49   26
 57  \w     37.00  64.00   1.00   22.05    --   64.00  72.00-161.88   27
 58  \w     37.00  65.00   1.00   22.05    --   64.00  73.00  21.75   28
 59  \w     36.00  62.00   1.00   22.05    --   64.00  74.00 112.62   26
 60  \w    100.00 126.00   1.00   22.05    --   68.00  74.00 140.36   26
 61  \w     40.00  67.00   1.00   22.05    --   68.00  74.00 140.36   27
 62  \w    107.00 133.00   1.00   22.05    --   68.00  70.00  59.97   26
 63  \w     40.00  91.00   1.00   22.05    --   68.00  74.00-140.72   51
 64  \w     42.00  68.00   1.00   22.05    --   68.00  70.00  59.97   26
 65  \w     41.00  68.00   1.00   22.05    --   68.00  72.00 -48.35   27
 66  \w    117.00 142.00   1.00   22.05    --   72.00  74.00  85.63   25
 67  \w     44.00  70.00   1.00   22.05    --   72.00  74.00  85.63   26
 68  \w     44.00  73.00   1.00   22.05    --   72.00  73.00-123.49   29
 69  \w     49.00  93.00   1.00   22.05    --   76.00  71.00 -20.24   44
 70  \w     49.00  79.00   1.00   22.05    --   76.00  74.00  13.36   30
 71  \w     54.00  80.00   1.00   22.05    --   76.00  64.00  59.51   26
 72  \w     48.00  97.00   1.00   22.05    --   76.00  73.00  -4.37   49
 73  \w     48.00  84.00   1.00   22.05    --   76.00  74.00-107.62   36
 74  \w     53.00  80.00   1.00   22.05    --   76.00  64.00 -33.99   27
 75  \w     54.00  81.00   1.00   22.05    --   80.00  73.00 165.56   27
 76  \w     53.00 108.00   1.00   22.05    --   80.00  71.00-157.57   55
 77  \w     54.00  80.00   1.00   22.05    --   80.00  70.00 149.60   26
 78  \w     55.00  81.00   1.00   22.05    --   80.00  69.00 -66.36   26
 79  \w     56.00  83.00   1.00   40.00    --   84.00  74.00 116.77   27
 80  \w    100.00 151.00   1.00   40.00    --   84.00  73.00  88.41   51
 81  \w     56.00  82.00   1.00   40.00    --   84.00  73.00  88.41   26
 82  \w     57.00  84.00   1.00   40.00    --   84.00  73.00  11.04   27
 83  \w     56.00  82.00   1.00   40.00    --   84.00  74.00 153.65   26
 84  \w     57.00  83.00   1.00   40.00    --   84.00  74.00-133.62   26
 85  \w     60.00 112.00   1.00   40.00    --   88.00  74.00 178.46   52
 86  \w     62.00  88.00   1.00   40.00    --   88.00  70.00 105.65   26
 87  \w     66.00 105.00   1.00   40.00    --   88.00  62.00 -90.90   39
 88  \w     65.00  90.00   1.00   40.00    --   88.00  64.00 -55.81   25
 89  \w     67.00  93.00   1.00   40.00    --   92.00  69.00  34.08   26
 90  \w     64.00  90.00   1.00   40.00    --   92.00  74.00 151.89   26
 91  \w     64.00 107.00   1.00   40.00    --   92.00  74.00 -59.21   43
 92  \w     75.00 104.00   1.00   40.00    --   96.00  57.00 102.69   29
 93  \w     68.00  94.00   1.00   40.00    --   96.00  74.00  38.75   26
 94  \w     71.00 101.00   1.00   40.00    --   96.00  70.00 -92.06   30
 95  \w     68.00 110.00   1.00   40.00    --   96.00  74.00-134.25   42
 96  \w     68.00 107.00   1.00   40.00    --   96.00  73.00 -32.98   39
 97  \w     72.00  98.00   1.00   40.00    --  100.00  74.00 158.92   26
 98  \w     72.00 104.00   1.00   40.00    --  100.00  73.00 -18.11   32
 99  \w    120.00 147.00   1.00   40.00    --  108.00  63.00 120.00   27
100  \w     86.00 112.00   1.00   40.00    --  108.00  63.00 120.00   26
101  \w    118.00 170.00   1.00   40.00    --  108.00  63.00-180.00   52
102  \w     86.00 115.00   1.00   40.00    --  108.00  63.00-180.00   29
103  \w    118.00 176.00   1.00   40.00    --  108.00  63.00  90.00   58
104  \w     87.00 113.00   1.00   40.00    --  108.00  63.00  90.00   26
105  \w     84.00 133.00   1.00   40.00    --  108.00  69.00-116.27   49
106  \w    148.00 174.00   1.00   40.00    --  108.00  69.00  56.84   26
107  \w     83.00 109.00   1.00   40.00    --  108.00  69.00  56.84   26
108  \w     87.00 124.00   1.00   40.00    --  108.00  63.00-120.00   37
109  \w     86.00 157.00   1.00   40.00    --  108.00  63.00-150.00   71
110  \w     86.00 113.00   1.00   40.00    --  108.00  50.00-150.00   27
111  \w     87.00 115.00   1.00   40.00    --  108.00  63.00 -60.00   28
112  \w     86.00 176.00   1.00   40.00    --  108.00  50.00 150.00   90
113  \w     88.00 115.00   1.00   40.00    --  108.00  63.00   0.00   27
114  \w     87.00 112.00   1.00   40.00    --  108.00  50.00 120.00   25
115  \w     88.00 119.00   1.00   40.00    --  108.00  63.00 -90.00   31
116  \w     86.00 113.00   1.00   40.00    --  108.00  50.00  30.00   27
;
_diffrn_measurement_device 'four-circle diffractometer'
_diffrn_measurement_device_type 'SuperNova, Dual, Cu at home/near, Eos'
_diffrn_measurement_method '\w scans'
_diffrn_radiation_type CuK\a
_diffrn_radiation_wavelength 1.54184
_diffrn_reflns_av_R_equivalents 0.0403
_diffrn_reflns_av_unetI/netI 0.0243
_diffrn_reflns_Laue_measured_fraction_full 0.999
_diffrn_reflns_Laue_measured_fraction_max 0.984
_diffrn_reflns_limit_h_max 16
_diffrn_reflns_limit_h_min -16
_diffrn_reflns_limit_k_max 16
_diffrn_reflns_limit_k_min -15
_diffrn_reflns_limit_l_max 26
_diffrn_reflns_limit_l_min -26
_diffrn_reflns_number 76451
_diffrn_reflns_point_group_measured_fraction_full 0.999
_diffrn_reflns_point_group_measured_fraction_max 0.984
_diffrn_reflns_theta_full 67.684
_diffrn_reflns_theta_max 71.234
_diffrn_reflns_theta_min 3.391
_exptl_absorpt_coefficient_mu 3.177
_exptl_absorpt_correction_T_max 1.00000
_exptl_absorpt_correction_T_min 0.69668
_exptl_absorpt_correction_type multi-scan
_exptl_absorpt_process_details
;
CrysAlisPro 1.171.40.81a (Rigaku Oxford Diffraction, 2020)
Empirical absorption correction using spherical harmonics,
implemented in SCALE3 ABSPACK scaling algorithm.
;
_exptl_crystal_colour orange
_exptl_crystal_colour_primary orange
_exptl_crystal_density_diffrn 1.509
_exptl_crystal_description plate
_exptl_crystal_F_000 1746
_exptl_crystal_size_max 0.1
_exptl_crystal_size_mid 0.1
_exptl_crystal_size_min 0.01
_refine_diff_density_max 1.306
_refine_diff_density_min -0.883
_refine_diff_density_rms 0.079
_refine_ls_extinction_method none
_refine_ls_goodness_of_fit_ref 1.037
_refine_ls_hydrogen_treatment constr
_refine_ls_matrix_type full
_refine_ls_number_parameters 1193
_refine_ls_number_reflns 14513
_refine_ls_number_restraints 406
_refine_ls_restrained_S_all 1.087
_refine_ls_R_factor_all 0.0451
_refine_ls_R_factor_gt 0.0428
_refine_ls_shift/su_max 0.005
_refine_ls_shift/su_mean 0.000
_refine_ls_structure_factor_coef Fsqd
_refine_ls_weighting_details 'w=1/[\s^2^(Fo^2^)+(0.0658P)^2^+5.6738P] where P=(Fo^2^+2Fc^2^)/3'
_refine_ls_weighting_scheme calc
_refine_ls_wR_factor_gt 0.1139
_refine_ls_wR_factor_ref 0.1162
_reflns_Friedel_coverage 0.000
_reflns_number_gt 13650
_reflns_number_total 14513
_reflns_threshold_expression 'I > 2\s(I)'
_cod_data_source_file d1sc01430g3.cif
_cod_data_source_block 2-H
_cod_database_code 1562856
_publcif_datablock.id {39b0f53f-91fb-4cd8-8c62-c882b5346b9e}

_shelx_shelxl_version_number 2018/3
_shelx_space_group_comment
;
The symmetry employed for this shelxl refinement is uniquely defined
by the following loop, which should always be used as a source of
symmetry information in preference to the above space-group names.
They are only intended as comments.
;
_shelx_estimated_absorpt_t_max 0.969
_shelx_estimated_absorpt_t_min 0.742
_olex2_refinement_description
;
1. Fixed Uiso
 At 1.2 times of:
  All C(H) groups, All C(H,H) groups
 At 1.5 times of:
  All C(H,H,H) groups
2. Restrained distances
 C86B-C85B = C86B-C81B = C85B-C84B
 1.39 with sigma of 0.02
 C86B-F26B = C85B-F25B
 1.35 with sigma of 0.02
 C84B-C83B = C83B-C82B = C82B-C81B
 1.4 with sigma of 0.02
 C86A-C85A = C86A-C81A = C85A-C84A
 1.39 with sigma of 0.02
 C86A-F25A = C85A-F26A
 1.35 with sigma of 0.02
 C84A-C83A = C83A-C82A = C82A-C81A
 1.4 with sigma of 0.02
 C86B-C82B = C85B-C83B
 2.4 with sigma of 0.04
 C86B-C84B = C84B-C82B = C83B-C81B
 2.42 with sigma of 0.04
 C86A-F26A
 2.37 with sigma of 0.04
 C86B-F25B
 2.37 with sigma of 0.04
 C86A-C84A = C84A-C82A = C83A-C81A
 2.42 with sigma of 0.04
 C86A-C82A = C85A-C83A
 2.4 with sigma of 0.04
 C83A-C81A \\sim C84A-C82A \\sim C85A-C83A \\sim C86A-C84A \\sim C85A-C81A
\\sim C86A-C82A
 with sigma of 0.04
 C86B-F26B \\sim C85B-F25B
 with sigma of 0.02
 C86B-C81B \\sim C82B-C81B \\sim C86B-C85B \\sim C83B-C82B \\sim C84B-C83B
\\sim C85B-C84B
 with sigma of 0.02
 C86B-F25B \\sim C84B-F25B \\sim C85B-F26B \\sim C81B-F26B
 with sigma of 0.04
 C83B-C81B \\sim C84B-C82B \\sim C85B-C83B \\sim C86B-C84B \\sim C85B-C81B
\\sim C86B-C82B
 with sigma of 0.04
 C86A-F25A \\sim C85A-F26A
 with sigma of 0.02
 C86A-C81A \\sim C82A-C81A \\sim C86A-C85A \\sim C83A-C82A \\sim C84A-C83A
\\sim C85A-C84A
 with sigma of 0.02
 C86A-F26A \\sim C84A-F26A \\sim C85A-F25A \\sim C81A-F25A
 with sigma of 0.04
3. Restrained planarity
 C86B, C85B, C84B, C83B, C82B, C81B, F26B, F25B
 with sigma of 0.1
 C86A, C85A, C84A, C83A, C82A, C81A, F25A, F26A
 with sigma of 0.1
4. Uiso/Uaniso restraints and constraints
C86B \\sim C85B \\sim C84B \\sim C83B \\sim C82B \\sim C81B \\sim F26B \\sim
F25B: within 2A with sigma of 0.04 and sigma for terminal atoms of 0.08 within
2A
C86A \\sim C85A \\sim C84A \\sim C83A \\sim C82A \\sim C81A \\sim F25A \\sim
F26A: within 2A with sigma of 0.04 and sigma for terminal atoms of 0.08 within
2A
Uanis(F15) \\sim Ueq, Uanis(F13) \\sim Ueq, Uanis(F14) \\sim Ueq, Uanis(C58)
\\sim Ueq: with sigma of 0.005 and sigma for terminal atoms of 0.01
Uanis(F22A) \\sim Ueq, Uanis(C71) \\sim Ueq, Uanis(F24A) \\sim Ueq, Uanis(F23A)
\\sim Ueq, Uanis(F23B) \\sim Ueq, Uanis(F24B) \\sim Ueq, Uanis(F22B) \\sim Ueq:
with sigma of 0.005 and sigma for terminal atoms of 0.01
Uanis(F1) \\sim Ueq, Uanis(F2) \\sim Ueq, Uanis(F3) \\sim Ueq, Uanis(C50) \\sim
Ueq: with sigma of 0.005 and sigma for terminal atoms of 0.01
5. Rigid body (RIGU) restrains
 C86B, C85B, C84B, C83B, C82B, C81B, F26B, F25B
 with sigma for 1-2 distances of 0.004 and sigma for 1-3 distances of 0.004
 C86A, C85A, C84A, C83A, C82A, C81A, F25A, F26A
 with sigma for 1-2 distances of 0.004 and sigma for 1-3 distances of 0.004
6. Others
 Sof(C74B)=Sof(F19B)=Sof(F20B)=Sof(F21B)=1-FVAR(1)
 Sof(F20A)=Sof(F21A)=Sof(F19A)=Sof(C74A)=FVAR(1)
 Sof(F23B)=Sof(F24B)=Sof(F22B)=1-FVAR(2)
 Sof(F22A)=Sof(F24A)=Sof(F23A)=FVAR(2)
 Fixed Sof: C86B(0.25) C85B(0.25) C84B(0.25) H84B(0.25) C83B(0.25) H83B(0.25)
 C82B(0.25) H82B(0.25) C81B(0.25) H81B(0.25) F26B(0.25) F25B(0.25) C86A(0.25)
 C85A(0.25) C84A(0.25) H84A(0.25) C83A(0.25) H83A(0.25) C82A(0.25) H82A(0.25)
 C81A(0.25) H81A(0.25) F25A(0.25) F26A(0.25)
7.a Ternary CH refined with riding coordinates:
 C38(H38), C37(H37), C42(H42), C41(H41), C39(H39), C40(H40)
7.b Secondary CH2 refined with riding coordinates:
 C43(H43a,H43b), C79(H79a,H79b), C77(H77a,H77b), C78(H78a,H78b)
7.c Aromatic/amide H refined with riding coordinates:
 C5(H5), C69(H69), C64(H64), C59(H59), C53(H53), C45(H45), C51(H51), C67(H67),
 C26(H26), C72(H72), C61(H61), C17(H17), C4(H4), C1(H1), C23(H23), C8(H8),
 C2(H2), C27(H27), C20(H20), C48(H48), C12(H12), C75(H75), C30(H30), C14(H14),
 C36(H36), C21(H21), C3(H3), C9(H9), C15(H15), C10(H10), C56(H56), C16(H16),
 C32(H32), C22(H22), C35(H35), C11(H11), C28(H28), C34(H34), C29(H29), C33(H33),
  C84B(H84B), C83B(H83B), C82B(H82B), C81B(H81B), C84A(H84A), C83A(H83A),
 C82A(H82A), C81A(H81A)
7.d Idealised Me refined as rotating group:
 C80(H80a,H80b,H80c), C76(H76a,H76b,H76c)
;
_olex2_submission_special_instructions 'No special instructions were received'
_oxdiff_exptl_absorpt_empirical_details
;
Empirical correction (ABSPACK) includes:
- Absorption correction using spherical harmonics
- Frame scaling
;
_publcif_funding_html
;
;

loop_
_space_group_symop_operation_xyz
'x, y, z'
'-x, -y, -z'

loop_
_atom_site_label
_atom_site_type_symbol
_atom_site_fract_x
_atom_site_fract_y
_atom_site_fract_z
_atom_site_U_iso_or_equiv
_atom_site_adp_type
_atom_site_occupancy
_atom_site_site_symmetry_order
_atom_site_calc_flag
_atom_site_refinement_flags_posn
_atom_site_refinement_flags_adp
_atom_site_refinement_flags_occupancy
_atom_site_disorder_assembly
_atom_site_disorder_group
Rh1 Rh 0.90780(2) 1.09159(2) 0.26179(2) 0.01688(7) Uani 1 1 d . . . . .
P1 P 0.93748(4) 1.03835(5) 0.35485(3) 0.01673(13) Uani 1 1 d . . . . .
P2 P 1.01748(5) 0.98654(5) 0.20058(3) 0.01891(13) Uani 1 1 d . . . . .
F11 F 0.84381(12) 0.47833(14) 0.40130(9) 0.0349(4) Uani 1 1 d . . . . .
F12 F 0.75750(13) 0.59021(12) 0.45886(8) 0.0308(4) Uani 1 1 d . . . . .
O1 O 0.97117(13) 0.83876(14) 0.25886(9) 0.0225(4) Uani 1 1 d . . . . .
F6 F 0.88062(13) 0.48404(16) 0.18665(10) 0.0427(5) Uani 1 1 d . . . . .
F10 F 0.77018(15) 0.44231(15) 0.47499(9) 0.0420(5) Uani 1 1 d . . . . .
F8 F 0.39611(14) 0.21292(16) 0.31159(14) 0.0589(7) Uani 1 1 d . . . . .
F17 F 0.2199(2) 0.5222(2) 0.04935(10) 0.0651(7) Uani 1 1 d . . . . .
F20A F 0.5883(9) 0.8229(9) 0.1392(5) 0.051(2) Uani 0.723(7) 1 d . . P A 1
F9 F 0.5219(2) 0.17199(19) 0.36409(14) 0.0865(11) Uani 1 1 d . . . . .
F4 F 0.84955(16) 0.60709(19) 0.14867(14) 0.0647(7) Uani 1 1 d . . . . .
F18 F 0.2010(2) 0.66949(18) 0.10562(12) 0.0700(7) Uani 1 1 d . . . . .
C24 C 1.11223(19) 0.9140(2) 0.23328(12) 0.0208(5) Uani 1 1 d . . . . .
F3 F 0.5466(3) 0.3589(3) -0.04846(11) 0.0962(12) Uani 1 1 d . U . . .
C44 C 0.56351(19) 0.48818(19) 0.17670(12) 0.0192(5) Uani 1 1 d . . . . .
C18 C 0.92956(19) 0.8227(2) 0.31050(13) 0.0219(5) Uani 1 1 d . . . . .
F5 F 0.87304(16) 0.4615(3) 0.08533(12) 0.0943(12) Uani 1 1 d . . . . .
F15 F 0.1773(3) 0.5451(2) 0.36210(14) 0.0979(12) Uani 1 1 d . U . . .
F13 F 0.1770(3) 0.3909(2) 0.31786(15) 0.0876(10) Uani 1 1 d . U . . .
C5 C 1.1297(2) 1.0026(2) 0.41162(12) 0.0218(5) Uani 1 1 d . . . . .
H5 H 1.100435 0.944835 0.418641 0.026 Uiso 1 1 calc R U . . .
C69 C 0.52038(19) 0.7147(2) 0.33011(12) 0.0215(5) Uani 1 1 d . . . . .
H69 H 0.505335 0.679837 0.359150 0.026 Uiso 1 1 calc R U . . .
F7 F 0.5141(2) 0.14431(17) 0.26460(14) 0.0817(10) Uani 1 1 d . . . . .
F21A F 0.6447(3) 0.9545(3) 0.21677(15) 0.0496(11) Uani 0.723(7) 1 d . . P A 1
F19A F 0.4871(3) 0.9308(2) 0.18467(16) 0.0568(11) Uani 0.723(7) 1 d . . P A 1
C19 C 1.07516(19) 0.8442(2) 0.26194(12) 0.0207(5) Uani 1 1 d . . . . .
C64 C 0.62459(19) 0.3531(2) 0.37437(12) 0.0205(5) Uani 1 1 d . . . . .
H64 H 0.648540 0.314847 0.401609 0.025 Uiso 1 1 calc R U . . .
C38 C 0.76284(19) 1.1581(2) 0.27423(13) 0.0220(5) Uani 1 1 d . . . . .
H38 H 0.711694 1.130750 0.294428 0.026 Uiso 1 1 calc R U . . .
C59 C 0.32264(19) 0.50064(19) 0.26837(13) 0.0207(5) Uani 1 1 d . . . . .
H59 H 0.352744 0.485555 0.304996 0.025 Uiso 1 1 calc R U . . .
C25 C 1.0885(2) 1.0653(2) 0.16417(13) 0.0226(5) Uani 1 1 d . . . . .
C65 C 0.66755(18) 0.4494(2) 0.38065(12) 0.0200(5) Uani 1 1 d . . . . .
C53 C 0.33301(19) 0.54799(19) 0.17292(13) 0.0216(5) Uani 1 1 d . . . . .
H53 H 0.370373 0.566772 0.144437 0.026 Uiso 1 1 calc R U . . .
C6 C 1.07070(18) 1.06569(19) 0.38363(11) 0.0178(5) Uani 1 1 d . . . . .
F16 F 0.08505(18) 0.5527(4) 0.09059(18) 0.1173(16) Uani 1 1 d . . . . .
C37 C 0.8360(2) 1.23315(19) 0.30864(13) 0.0227(5) Uani 1 1 d . . . . .
H37 H 0.842132 1.262860 0.355378 0.027 Uiso 1 1 calc R U . . .
C45 C 0.66698(19) 0.5110(2) 0.18075(13) 0.0224(5) Uani 1 1 d . . . . .
H45 H 0.701572 0.549749 0.219869 0.027 Uiso 1 1 calc R U . . .
C51 C 0.5167(2) 0.4280(2) 0.11688(13) 0.0218(5) Uani 1 1 d . . . . .
H51 H 0.448836 0.408111 0.112264 0.026 Uiso 1 1 calc R U . . .
C67 C 0.63005(18) 0.50808(19) 0.34094(12) 0.0184(5) Uani 1 1 d . . . . .
H67 H 0.659595 0.573185 0.347133 0.022 Uiso 1 1 calc R U . . .
F14 F 0.06176(18) 0.4759(4) 0.29017(18) 0.1259(16) Uani 1 1 d . U . . .
C70 C 0.53093(19) 0.8217(2) 0.35034(13) 0.0233(5) Uani 1 1 d . . . . .
C13 C 0.90905(18) 0.9078(2) 0.35923(13) 0.0201(5) Uani 1 1 d . . . . .
C54 C 0.2285(2) 0.5452(2) 0.16130(14) 0.0261(6) Uani 1 1 d . . . . .
C26 C 1.1609(2) 1.1389(2) 0.20316(14) 0.0270(6) Uani 1 1 d . . . . .
H26 H 1.178472 1.140913 0.245970 0.032 Uiso 1 1 calc R U . . .
C60 C 0.54929(18) 0.47194(19) 0.29204(12) 0.0182(5) Uani 1 1 d . . . . .
C52 C 0.38385(19) 0.52338(18) 0.22623(12) 0.0191(5) Uani 1 1 d . . . . .
C72 C 0.5523(2) 0.8767(2) 0.30867(14) 0.0275(6) Uani 1 1 d . . . . .
H72 H 0.559568 0.948008 0.322217 0.033 Uiso 1 1 calc R U . . .
C62 C 0.54458(19) 0.31547(19) 0.32612(12) 0.0200(5) Uani 1 1 d . . . . .
C7 C 0.87598(19) 1.1153(2) 0.42108(12) 0.0202(5) Uani 1 1 d . . . . .
C61 C 0.50912(18) 0.37311(19) 0.28542(12) 0.0187(5) Uani 1 1 d . . . . .
H61 H 0.456867 0.344913 0.252647 0.022 Uiso 1 1 calc R U . . .
C17 C 0.9058(2) 0.7233(2) 0.31080(15) 0.0307(6) Uani 1 1 d . . . . .
H17 H 0.919537 0.668013 0.277316 0.037 Uiso 1 1 calc R U . . .
C4 C 1.2320(2) 1.0263(2) 0.42894(14) 0.0280(6) Uani 1 1 d . . . . .
H4 H 1.271437 0.983628 0.446916 0.034 Uiso 1 1 calc R U . . .
C1 C 1.1152(2) 1.1539(2) 0.37509(13) 0.0228(5) Uani 1 1 d . . . . .
H1 H 1.076127 1.196605 0.356882 0.027 Uiso 1 1 calc R U . . .
C63 C 0.4941(2) 0.2122(2) 0.31691(14) 0.0250(6) Uani 1 1 d . . . . .
C31 C 0.9508(2) 0.8856(2) 0.13340(13) 0.0249(6) Uani 1 1 d . . . . .
C23 C 1.2150(2) 0.9204(2) 0.23048(14) 0.0281(6) Uani 1 1 d . . . . .
H23 H 1.241589 0.966037 0.211235 0.034 Uiso 1 1 calc R U . . .
C8 C 0.9298(2) 1.1850(2) 0.47475(13) 0.0247(5) Uani 1 1 d . . . . .
H8 H 0.999326 1.193266 0.477762 0.030 Uiso 1 1 calc R U . . .
C57 C 0.2179(2) 0.4998(2) 0.25751(14) 0.0241(5) Uani 1 1 d . . . . .
C58 C 0.1577(2) 0.4771(2) 0.30570(15) 0.0298(6) Uani 1 1 d . U . . .
C73 C 0.5625(2) 0.8221(2) 0.24591(15) 0.0309(6) Uani 1 1 d . . . . .
C2 C 1.2171(2) 1.1779(2) 0.39359(14) 0.0281(6) Uani 1 1 d . . . . .
H2 H 1.246108 1.237360 0.388560 0.034 Uiso 1 1 calc R U . . .
C27 C 1.2067(2) 1.2089(2) 0.17871(16) 0.0341(7) Uani 1 1 d . . . . .
H27 H 1.255693 1.256888 0.204817 0.041 Uiso 1 1 calc R U . . .
C20 C 1.1374(2) 0.7828(2) 0.28852(13) 0.0258(6) Uani 1 1 d . . . . .
H20 H 1.111114 0.737029 0.307814 0.031 Uiso 1 1 calc R U . . .
C43 C 0.7566(2) 1.2893(2) 0.22240(15) 0.0295(6) Uani 1 1 d . . . . .
H43A H 0.706725 1.325132 0.247578 0.035 Uiso 1 1 calc R U . . .
H43B H 0.759518 1.312708 0.184611 0.035 Uiso 1 1 calc R U . . .
C48 C 0.6706(2) 0.4210(2) 0.06903(14) 0.0273(6) Uani 1 1 d . . . . .
H48 H 0.705108 0.399840 0.033620 0.033 Uiso 1 1 calc R U . . .
C12 C 0.7713(2) 1.1049(2) 0.41740(13) 0.0245(5) Uani 1 1 d . . . . .
H12 H 0.734291 1.059446 0.381471 0.029 Uiso 1 1 calc R U . . .
C42 C 0.8608(2) 1.2943(2) 0.26261(14) 0.0256(6) Uani 1 1 d . . . . .
H42 H 0.895304 1.362246 0.281843 0.031 Uiso 1 1 calc R U . . .
C75 C 0.5533(2) 0.7159(2) 0.22621(13) 0.0245(5) Uani 1 1 d . . . . .
H75 H 0.561611 0.681520 0.184071 0.029 Uiso 1 1 calc R U . . .
C30 C 1.0625(2) 1.0643(2) 0.10042(14) 0.0321(6) Uani 1 1 d . . . . .
H30 H 1.014693 1.015596 0.073782 0.039 Uiso 1 1 calc R U . . .
C14 C 0.8647(2) 0.8889(2) 0.41003(14) 0.0254(6) Uani 1 1 d . . . . .
H14 H 0.850900 0.943865 0.443676 0.031 Uiso 1 1 calc R U . . .
C36 C 0.8466(2) 0.8761(2) 0.12377(15) 0.0336(7) Uani 1 1 d . . . . .
H36 H 0.810120 0.923247 0.150539 0.040 Uiso 1 1 calc R U . . .
C21 C 1.2394(2) 0.7911(2) 0.28568(14) 0.0308(6) Uani 1 1 d . . . . .
H21 H 1.282256 0.750896 0.303646 0.037 Uiso 1 1 calc R U . . .
C68 C 0.53177(17) 0.65853(19) 0.26756(12) 0.0184(5) Uani 1 1 d . . . . .
C3 C 1.2760(2) 1.1132(2) 0.41969(14) 0.0311(6) Uani 1 1 d . . . . .
H3 H 1.344819 1.128152 0.430931 0.037 Uiso 1 1 calc R U . . .
C66 C 0.7586(2) 0.4897(2) 0.42919(13) 0.0250(6) Uani 1 1 d . . . . .
C9 C 0.8800(2) 1.2424(2) 0.52389(14) 0.0314(6) Uani 1 1 d . . . . .
H9 H 0.916527 1.288845 0.559585 0.038 Uiso 1 1 calc R U . . .
C15 C 0.8413(2) 0.7900(2) 0.41099(15) 0.0307(6) Uani 1 1 d . . . . .
H15 H 0.811918 0.778989 0.445053 0.037 Uiso 1 1 calc R U . . .
C41 C 0.9138(2) 1.2153(2) 0.21451(13) 0.0237(5) Uani 1 1 d . . . . .
H41 H 0.973632 1.232867 0.197225 0.028 Uiso 1 1 calc R U . . .
C10 C 0.7766(2) 1.2309(2) 0.52004(14) 0.0319(6) Uani 1 1 d . . . . .
H10 H 0.743707 1.269485 0.553060 0.038 Uiso 1 1 calc R U . . .
C56 C 0.1694(2) 0.5206(2) 0.20317(14) 0.0266(6) Uani 1 1 d . . . . .
H56 H 0.099602 0.518091 0.195164 0.032 Uiso 1 1 calc R U . . .
C16 C 0.8617(2) 0.7070(2) 0.36112(16) 0.0330(7) Uani 1 1 d . . . . .
H16 H 0.845509 0.640536 0.361674 0.040 Uiso 1 1 calc R U . . .
C39 C 0.7422(2) 1.1715(2) 0.20636(14) 0.0261(6) Uani 1 1 d . . . . .
H39 H 0.679702 1.138833 0.179748 0.031 Uiso 1 1 calc R U . . .
C55 C 0.1811(2) 0.5730(3) 0.10328(16) 0.0366(7) Uani 1 1 d . . . . .
F22A F 0.4989(5) 0.9777(3) 0.42451(19) 0.0635(16) Uani 0.650(9) 1 d . U P B 1
C46 C 0.7197(2) 0.4776(2) 0.12827(13) 0.0256(6) Uani 1 1 d . . . . .
C71 C 0.5175(2) 0.8789(2) 0.41771(14) 0.0324(6) Uani 1 1 d . U . . .
C32 C 1.0043(3) 0.8134(2) 0.09391(14) 0.0334(7) Uani 1 1 d . . . . .
H32 H 1.074210 0.818684 0.100173 0.040 Uiso 1 1 calc R U . . .
C22 C 1.2784(2) 0.8582(3) 0.25654(15) 0.0339(7) Uani 1 1 d . . . . .
H22 H 1.347008 0.862037 0.254240 0.041 Uiso 1 1 calc R U . . .
C35 C 0.7966(3) 0.7966(3) 0.07432(16) 0.0417(8) Uani 1 1 d . . . . .
H35 H 0.726697 0.791740 0.067283 0.050 Uiso 1 1 calc R U . . .
C11 C 0.7221(2) 1.1618(2) 0.46691(14) 0.0288(6) Uani 1 1 d . . . . .
H11 H 0.652627 1.153533 0.464364 0.035 Uiso 1 1 calc R U . . .
B1 B 0.5071(2) 0.5342(2) 0.24084(14) 0.0187(5) Uani 1 1 d . . . . .
C28 C 1.1797(3) 1.2076(3) 0.11547(17) 0.0438(8) Uani 1 1 d . . . . .
H28 H 1.210082 1.255008 0.099145 0.053 Uiso 1 1 calc R U . . .
C49 C 0.5689(2) 0.3969(2) 0.06385(13) 0.0262(6) Uani 1 1 d . . . . .
C47 C 0.8296(2) 0.5062(3) 0.13607(15) 0.0355(7) Uani 1 1 d . . . . .
C34 C 0.8499(3) 0.7249(3) 0.03567(15) 0.0444(9) Uani 1 1 d . . . . .
H34 H 0.816122 0.670755 0.003249 0.053 Uiso 1 1 calc R U . . .
C40 C 0.8417(2) 1.1400(2) 0.17946(13) 0.0240(5) Uani 1 1 d . . . . .
H40 H 0.844695 1.100482 0.134763 0.029 Uiso 1 1 calc R U . . .
F1 F 0.4195(2) 0.3521(4) -0.00687(15) 0.1291(17) Uani 1 1 d . U . . .
F24A F 0.4379(5) 0.8441(4) 0.4355(2) 0.073(2) Uani 0.650(9) 1 d . U P B 1
C29 C 1.1075(3) 1.1358(3) 0.07640(16) 0.0456(8) Uani 1 1 d . . . . .
H29 H 1.089158 1.135415 0.033941 0.055 Uiso 1 1 calc R U . . .
F2 F 0.5181(4) 0.2397(2) -0.01076(15) 0.1293(17) Uani 1 1 d . U . . .
C33 C 0.9534(3) 0.7332(2) 0.04497(15) 0.0436(9) Uani 1 1 d . . . . .
H33 H 0.989329 0.685101 0.018470 0.052 Uiso 1 1 calc R U . . .
C50 C 0.5143(2) 0.3365(2) -0.00014(15) 0.0351(7) Uani 1 1 d . U . . .
F23A F 0.5954(4) 0.8767(7) 0.45680(19) 0.101(3) Uani 0.650(9) 1 d . U P B 1
C74A C 0.5696(5) 0.8816(4) 0.1960(3) 0.0328(12) Uani 0.723(7) 1 d . . P A 1
C80 C 0.2058(4) -0.1563(4) -0.0118(2) 0.0674(12) Uani 1 1 d . . . . .
H80A H 0.184578 -0.197378 -0.055136 0.101 Uiso 1 1 calc R U . . .
H80B H 0.147931 -0.131579 0.008397 0.101 Uiso 1 1 calc R U . . .
H80C H 0.241962 -0.197102 0.011755 0.101 Uiso 1 1 calc R U . . .
C79 C 0.2726(4) -0.0672(4) -0.0124(2) 0.0688(12) Uani 1 1 d . . . . .
H79A H 0.317535 -0.091576 -0.044227 0.083 Uiso 1 1 calc R U . . .
H79B H 0.230909 -0.018220 -0.026397 0.083 Uiso 1 1 calc R U . . .
C77 C 0.3959(3) 0.0804(4) 0.0476(2) 0.0619(11) Uani 1 1 d . . . . .
H77A H 0.438472 0.059539 0.013949 0.074 Uiso 1 1 calc R U . . .
H77B H 0.350961 0.129429 0.036610 0.074 Uiso 1 1 calc R U . . .
C78 C 0.3347(3) -0.0118(3) 0.0497(2) 0.0587(10) Uani 1 1 d . . . . .
H78A H 0.379649 -0.059265 0.062673 0.070 Uiso 1 1 calc R U . . .
H78B H 0.290436 0.009817 0.082396 0.070 Uiso 1 1 calc R U . . .
C76 C 0.4601(4) 0.1316(4) 0.1093(3) 0.0792(15) Uani 1 1 d . . . . .
H76A H 0.501532 0.186022 0.103795 0.119 Uiso 1 1 calc R U . . .
H76B H 0.501918 0.082520 0.121987 0.119 Uiso 1 1 calc R U . . .
H76C H 0.418201 0.159297 0.141907 0.119 Uiso 1 1 calc R U . . .
C74B C 0.6200(14) 0.8788(10) 0.2141(7) 0.033(3) Uani 0.277(7) 1 d . . P A 2
F19B F 0.5774(12) 0.9664(7) 0.2196(5) 0.069(4) Uani 0.277(7) 1 d . . P A 2
F20B F 0.613(2) 0.827(3) 0.1536(13) 0.042(4) Uani 0.277(7) 1 d . . P A 2
F21B F 0.7183(6) 0.9050(7) 0.2327(4) 0.051(3) Uani 0.277(7) 1 d . . P A 2
F23B F 0.4377(8) 0.9276(11) 0.4228(4) 0.089(4) Uani 0.350(9) 1 d . U P B 2
F24B F 0.5906(8) 0.9452(7) 0.4488(3) 0.063(3) Uani 0.350(9) 1 d . U P B 2
F22B F 0.5103(9) 0.8202(5) 0.4586(3) 0.058(3) Uani 0.350(9) 1 d . U P B 2
C86B C 0.452(2) 0.5352(17) 0.4640(15) 0.035(6) Uani 0.25 1 d D U P C -1
C85B C 0.5358(19) 0.5810(14) 0.5080(14) 0.030(5) Uani 0.25 1 d D U P C -1
C84B C 0.586(3) 0.523(2) 0.5434(17) 0.036(6) Uani 0.25 1 d D U P C -1
H84B H 0.642305 0.552195 0.572637 0.043 Uiso 0.25 1 calc R U P C -1
C83B C 0.555(3) 0.423(2) 0.536(2) 0.039(6) Uani 0.25 1 d D U P C -1
H83B H 0.589047 0.385884 0.561298 0.047 Uiso 0.25 1 calc R U P C -1
C82B C 0.472(3) 0.376(2) 0.492(2) 0.043(6) Uani 0.25 1 d D U P C -1
H82B H 0.450557 0.308421 0.486746 0.051 Uiso 0.25 1 calc R U P C -1
C81B C 0.421(3) 0.435(2) 0.4573(19) 0.035(6) Uani 0.25 1 d D U P C -1
H81B H 0.364413 0.405664 0.428427 0.042 Uiso 0.25 1 calc R U P C -1
F26B F 0.401(3) 0.590(3) 0.429(2) 0.050(7) Uani 0.25 1 d D U P C -1
F25B F 0.5641(7) 0.6809(6) 0.5164(5) 0.054(2) Uani 0.25 1 d D U P C -1
C86A C 0.5665(19) 0.5513(19) 0.5370(13) 0.035(6) Uani 0.25 1 d D U P D -2
C85A C 0.535(2) 0.4507(19) 0.5303(14) 0.029(5) Uani 0.25 1 d D U P D -2
C84A C 0.455(2) 0.402(2) 0.4852(17) 0.040(7) Uani 0.25 1 d D U P D -2
H84A H 0.433482 0.334805 0.480860 0.048 Uiso 0.25 1 calc R U P D -2
C83A C 0.408(3) 0.457(3) 0.4467(19) 0.039(7) Uani 0.25 1 d D U P D -2
H83A H 0.355350 0.425551 0.415197 0.046 Uiso 0.25 1 calc R U P D -2
C82A C 0.438(3) 0.558(3) 0.454(2) 0.042(7) Uani 0.25 1 d D U P D -2
H82A H 0.402384 0.594161 0.428615 0.051 Uiso 0.25 1 calc R U P D -2
C81A C 0.519(3) 0.606(2) 0.4981(19) 0.041(7) Uani 0.25 1 d D U P D -2
H81A H 0.541645 0.672544 0.501753 0.049 Uiso 0.25 1 calc R U P D -2
F25A F 0.6447(8) 0.5947(8) 0.5820(5) 0.062(3) Uani 0.25 1 d D U P D -2
F26A F 0.585(3) 0.398(3) 0.5662(19) 0.043(5) Uani 0.25 1 d D U P D -2

loop_
_atom_site_aniso_label
_atom_site_aniso_U_11
_atom_site_aniso_U_22
_atom_site_aniso_U_33
_atom_site_aniso_U_23
_atom_site_aniso_U_13
_atom_site_aniso_U_12
Rh1 0.01520(10) 0.01570(11) 0.02017(10) 0.00589(7) 0.00177(7) 0.00349(7)
P1 0.0145(3) 0.0156(3) 0.0196(3) 0.0050(2) 0.0006(2) 0.0010(2)
P2 0.0181(3) 0.0186(3) 0.0194(3) 0.0046(2) 0.0014(2) 0.0050(2)
F11 0.0170(8) 0.0377(10) 0.0475(10) 0.0106(8) -0.0015(7) 0.0013(7)
F12 0.0326(9) 0.0243(8) 0.0314(9) 0.0052(7) -0.0044(7) -0.0029(7)
O1 0.0197(9) 0.0213(9) 0.0261(9) 0.0067(7) 0.0012(7) 0.0033(7)
F6 0.0235(9) 0.0529(12) 0.0560(12) 0.0272(10) -0.0053(8) -0.0004(8)
F10 0.0472(11) 0.0411(11) 0.0408(10) 0.0282(9) -0.0190(8) -0.0137(8)
F8 0.0210(9) 0.0374(11) 0.129(2) 0.0405(13) 0.0144(11) -0.0012(8)
F17 0.0889(18) 0.0679(16) 0.0354(11) 0.0154(11) -0.0083(11) 0.0224(13)
F20A 0.104(8) 0.028(2) 0.020(4) 0.006(3) 0.012(3) -0.013(4)
F9 0.106(2) 0.0549(15) 0.100(2) 0.0602(15) -0.0628(17) -0.0507(15)
F4 0.0348(11) 0.0675(16) 0.110(2) 0.0596(15) 0.0027(12) -0.0101(10)
F18 0.101(2) 0.0432(13) 0.0659(15) 0.0289(11) -0.0202(14) 0.0110(13)
C24 0.0204(12) 0.0203(13) 0.0200(12) 0.0032(10) 0.0016(9) 0.0069(10)
F3 0.108(2) 0.141(3) 0.0313(12) 0.0263(15) -0.0125(13) -0.068(2)
C44 0.0194(12) 0.0162(12) 0.0242(12) 0.0094(10) 0.0023(10) 0.0064(9)
C18 0.0175(12) 0.0194(13) 0.0280(13) 0.0074(10) -0.0010(10) -0.0009(10)
F5 0.0270(11) 0.182(3) 0.0460(13) -0.0165(17) 0.0171(10) -0.0053(15)
F15 0.121(2) 0.087(2) 0.0682(17) -0.0244(15) 0.0659(17) -0.0428(18)
F13 0.138(3) 0.0590(16) 0.102(2) 0.0497(15) 0.086(2) 0.0384(16)
C5 0.0227(13) 0.0205(13) 0.0217(12) 0.0060(10) 0.0016(10) 0.0007(10)
C69 0.0178(12) 0.0242(13) 0.0234(13) 0.0083(10) 0.0020(10) 0.0052(10)
F7 0.101(2) 0.0321(12) 0.097(2) -0.0240(12) 0.0608(17) -0.0291(12)
F21A 0.075(3) 0.0315(19) 0.0405(16) 0.0064(13) 0.0153(17) -0.028(2)
F19A 0.071(2) 0.0492(19) 0.062(2) 0.0409(16) -0.0038(17) 0.0050(16)
C19 0.0205(12) 0.0192(13) 0.0195(12) 0.0010(10) 0.0011(9) 0.0053(10)
C64 0.0206(12) 0.0199(13) 0.0241(12) 0.0104(10) 0.0052(10) 0.0043(10)
C38 0.0160(12) 0.0231(13) 0.0299(14) 0.0105(11) 0.0060(10) 0.0081(10)
C59 0.0184(12) 0.0170(12) 0.0259(13) 0.0046(10) 0.0026(10) 0.0034(9)
C25 0.0249(13) 0.0195(13) 0.0248(13) 0.0061(10) 0.0085(10) 0.0078(10)
C65 0.0168(12) 0.0213(13) 0.0229(12) 0.0077(10) 0.0028(10) 0.0019(10)
C53 0.0206(12) 0.0175(12) 0.0260(13) 0.0057(10) 0.0015(10) 0.0045(10)
C6 0.0160(11) 0.0185(12) 0.0172(11) 0.0026(9) 0.0012(9) 0.0014(9)
F16 0.0272(12) 0.241(5) 0.130(3) 0.143(3) -0.0227(14) -0.0183(18)
C37 0.0245(13) 0.0151(12) 0.0297(14) 0.0057(10) 0.0080(11) 0.0087(10)
C45 0.0200(12) 0.0250(14) 0.0225(13) 0.0078(10) 0.0009(10) 0.0054(10)
C51 0.0207(12) 0.0177(12) 0.0273(13) 0.0068(10) 0.0032(10) 0.0031(10)
C67 0.0158(11) 0.0166(12) 0.0243(12) 0.0073(10) 0.0049(9) 0.0025(9)
F14 0.0240(11) 0.274(5) 0.128(3) 0.138(3) 0.0108(14) -0.0090(19)
C70 0.0148(11) 0.0252(14) 0.0256(13) 0.0011(11) 0.0014(10) 0.0023(10)
C13 0.0150(11) 0.0189(12) 0.0260(13) 0.0076(10) -0.0017(9) -0.0003(9)
C54 0.0220(13) 0.0211(13) 0.0334(15) 0.0074(11) -0.0026(11) 0.0041(10)
C26 0.0248(13) 0.0298(15) 0.0275(14) 0.0076(11) 0.0084(11) 0.0065(11)
C60 0.0153(11) 0.0196(12) 0.0209(12) 0.0060(10) 0.0051(9) 0.0046(9)
C52 0.0198(12) 0.0119(11) 0.0240(12) 0.0028(9) 0.0020(10) 0.0030(9)
C72 0.0253(13) 0.0171(13) 0.0354(15) -0.0006(11) 0.0064(11) -0.0046(10)
C62 0.0184(12) 0.0166(12) 0.0262(13) 0.0067(10) 0.0064(10) 0.0031(10)
C7 0.0207(12) 0.0190(12) 0.0238(12) 0.0099(10) 0.0048(10) 0.0039(10)
C61 0.0150(11) 0.0189(12) 0.0224(12) 0.0059(10) 0.0023(9) 0.0048(9)
C17 0.0301(15) 0.0189(14) 0.0407(16) 0.0059(12) 0.0026(12) -0.0005(11)
C4 0.0224(13) 0.0326(15) 0.0297(14) 0.0124(12) -0.0025(11) 0.0046(11)
C1 0.0210(12) 0.0233(13) 0.0252(13) 0.0094(11) 0.0010(10) 0.0013(10)
C63 0.0213(13) 0.0207(13) 0.0345(15) 0.0106(11) 0.0026(11) 0.0017(10)
C31 0.0333(14) 0.0185(13) 0.0217(13) 0.0063(10) -0.0032(11) 0.0037(11)
C23 0.0230(13) 0.0313(15) 0.0324(15) 0.0114(12) 0.0066(11) 0.0083(11)
C8 0.0239(13) 0.0230(14) 0.0267(13) 0.0063(11) 0.0030(10) 0.0043(11)
C57 0.0186(12) 0.0177(13) 0.0338(14) 0.0039(11) 0.0035(11) 0.0016(10)
C58 0.0207(13) 0.0279(14) 0.0394(15) 0.0066(12) 0.0061(11) 0.0013(11)
C73 0.0375(16) 0.0218(14) 0.0331(15) 0.0047(12) 0.0125(12) -0.0071(12)
C2 0.0246(14) 0.0285(15) 0.0313(14) 0.0102(12) 0.0015(11) -0.0076(11)
C27 0.0333(16) 0.0278(15) 0.0403(17) 0.0064(13) 0.0100(13) -0.0006(12)
C20 0.0301(14) 0.0204(13) 0.0260(13) 0.0058(11) 0.0015(11) 0.0089(11)
C43 0.0266(14) 0.0289(15) 0.0394(16) 0.0171(13) 0.0098(12) 0.0113(12)
C48 0.0286(14) 0.0287(15) 0.0265(14) 0.0081(11) 0.0097(11) 0.0083(11)
C12 0.0229(13) 0.0272(14) 0.0261(13) 0.0117(11) 0.0032(10) 0.0023(11)
C42 0.0249(13) 0.0184(13) 0.0361(15) 0.0107(11) 0.0064(11) 0.0021(10)
C75 0.0281(14) 0.0199(13) 0.0239(13) 0.0025(10) 0.0064(10) -0.0010(10)
C30 0.0434(17) 0.0270(15) 0.0262(14) 0.0090(12) 0.0023(12) 0.0010(13)
C14 0.0241(13) 0.0250(14) 0.0293(14) 0.0116(11) 0.0025(11) 0.0008(11)
C36 0.0345(16) 0.0294(16) 0.0339(16) 0.0073(13) -0.0018(12) -0.0034(12)
C21 0.0301(15) 0.0309(16) 0.0311(15) 0.0087(12) 0.0010(12) 0.0148(12)
C68 0.0118(11) 0.0193(13) 0.0235(12) 0.0063(10) -0.0004(9) 0.0020(9)
C3 0.0164(12) 0.0424(18) 0.0342(15) 0.0132(13) -0.0031(11) -0.0036(12)
C66 0.0249(13) 0.0230(14) 0.0297(14) 0.0141(11) -0.0019(11) -0.0002(11)
C9 0.0375(16) 0.0288(15) 0.0257(14) 0.0033(12) 0.0048(12) 0.0059(12)
C15 0.0253(14) 0.0312(16) 0.0417(17) 0.0198(13) 0.0055(12) -0.0004(12)
C41 0.0235(13) 0.0227(13) 0.0315(14) 0.0162(11) 0.0082(11) 0.0065(10)
C10 0.0402(17) 0.0308(16) 0.0302(15) 0.0125(12) 0.0149(13) 0.0143(13)
C56 0.0160(12) 0.0222(14) 0.0391(15) 0.0060(11) 0.0005(11) 0.0043(10)
C16 0.0298(15) 0.0210(14) 0.0508(18) 0.0164(13) 0.0023(13) -0.0049(11)
C39 0.0202(13) 0.0265(14) 0.0338(15) 0.0134(12) -0.0002(11) 0.0040(11)
C55 0.0293(15) 0.0362(17) 0.0450(18) 0.0170(14) -0.0060(13) 0.0067(13)
F22A 0.120(4) 0.0277(18) 0.043(2) 0.0004(14) 0.034(2) 0.017(2)
C46 0.0229(13) 0.0299(15) 0.0272(13) 0.0123(11) 0.0043(11) 0.0067(11)
C71 0.0349(15) 0.0302(15) 0.0291(14) 0.0033(12) 0.0042(12) 0.0092(12)
C32 0.0457(18) 0.0270(15) 0.0245(14) 0.0055(12) -0.0045(12) 0.0143(13)
C22 0.0211(13) 0.0409(18) 0.0411(17) 0.0129(14) 0.0047(12) 0.0127(12)
C35 0.0462(19) 0.0359(18) 0.0387(18) 0.0112(14) -0.0099(15) -0.0133(15)
C11 0.0246(14) 0.0352(16) 0.0352(15) 0.0204(13) 0.0106(11) 0.0106(12)
B1 0.0171(13) 0.0173(14) 0.0220(13) 0.0064(11) 0.0017(10) 0.0037(10)
C28 0.059(2) 0.0345(18) 0.0438(19) 0.0183(15) 0.0132(16) -0.0037(16)
C49 0.0282(14) 0.0227(14) 0.0268(14) 0.0050(11) 0.0041(11) 0.0041(11)
C47 0.0255(15) 0.052(2) 0.0328(16) 0.0168(14) 0.0081(12) 0.0067(13)
C34 0.074(3) 0.0254(16) 0.0279(16) 0.0083(13) -0.0159(16) -0.0088(16)
C40 0.0275(13) 0.0257(14) 0.0222(13) 0.0127(11) 0.0014(10) 0.0081(11)
F1 0.0454(15) 0.204(4) 0.0652(18) -0.070(2) -0.0120(13) 0.0009(19)
F24A 0.097(4) 0.065(3) 0.051(3) -0.011(2) 0.053(3) -0.021(3)
C29 0.069(2) 0.0397(19) 0.0312(17) 0.0161(14) 0.0045(16) -0.0048(17)
F2 0.260(5) 0.0360(14) 0.0605(17) -0.0058(12) -0.049(2) -0.008(2)
C33 0.077(3) 0.0234(16) 0.0252(15) 0.0033(12) -0.0055(15) 0.0165(16)
C50 0.0363(16) 0.0331(16) 0.0301(15) -0.0017(12) 0.0074(12) -0.0005(13)
F23A 0.080(4) 0.160(6) 0.0284(19) -0.021(3) -0.023(2) 0.068(4)
C74A 0.049(3) 0.020(3) 0.027(3) 0.005(2) 0.000(2) -0.009(2)
C80 0.071(3) 0.056(3) 0.068(3) 0.011(2) -0.004(2) 0.000(2)
C79 0.078(3) 0.075(3) 0.052(2) 0.013(2) 0.016(2) 0.009(3)
C77 0.058(3) 0.070(3) 0.061(3) 0.026(2) 0.006(2) 0.008(2)
C78 0.065(3) 0.059(3) 0.056(2) 0.021(2) 0.010(2) 0.020(2)
C76 0.070(3) 0.081(4) 0.087(4) 0.034(3) -0.008(3) 0.000(3)
C74B 0.048(9) 0.018(7) 0.030(7) 0.006(5) 0.004(6) -0.002(6)
F19B 0.119(12) 0.029(5) 0.080(7) 0.034(5) 0.046(8) 0.021(6)
F20B 0.064(9) 0.040(7) 0.023(11) 0.016(8) -0.001(6) -0.018(6)
F21B 0.047(5) 0.055(5) 0.053(5) 0.017(4) 0.012(4) -0.023(4)
F23B 0.073(6) 0.122(9) 0.055(4) -0.007(5) 0.003(4) 0.069(6)
F24B 0.083(6) 0.059(5) 0.029(3) -0.016(3) 0.009(3) -0.041(4)
F22B 0.105(7) 0.042(4) 0.026(3) 0.000(2) 0.022(4) -0.006(4)
C86B 0.029(10) 0.034(10) 0.038(12) 0.006(8) 0.009(9) -0.008(7)
C85B 0.028(10) 0.020(7) 0.037(11) -0.003(7) 0.013(8) -0.008(6)
C84B 0.035(12) 0.048(12) 0.024(12) 0.003(11) 0.015(8) 0.005(9)
C83B 0.042(12) 0.047(12) 0.037(14) 0.019(12) 0.024(9) 0.013(10)
C82B 0.045(13) 0.047(14) 0.040(14) 0.010(12) 0.028(9) 0.009(10)
C81B 0.030(12) 0.033(10) 0.034(13) -0.003(8) 0.004(9) -0.016(8)
F26B 0.052(15) 0.051(10) 0.045(9) 0.008(7) 0.011(9) 0.009(9)
F25B 0.051(5) 0.020(4) 0.081(6) 0.002(4) 0.002(4) -0.014(3)
C86A 0.041(11) 0.035(10) 0.025(11) -0.001(8) 0.009(7) 0.002(8)
C85A 0.033(11) 0.035(10) 0.018(9) 0.006(8) 0.006(7) 0.008(7)
C84A 0.037(12) 0.044(13) 0.033(12) 0.003(10) -0.004(8) 0.005(10)
C83A 0.037(13) 0.047(12) 0.022(12) -0.003(10) -0.003(8) 0.010(10)
C82A 0.046(13) 0.043(12) 0.032(13) 0.001(10) 0.009(8) 0.016(10)
C81A 0.053(14) 0.031(11) 0.036(12) 0.005(10) 0.013(8) 0.005(10)
F25A 0.060(6) 0.070(6) 0.045(5) 0.006(4) -0.003(4) -0.023(5)
F26A 0.034(7) 0.055(10) 0.046(11) 0.026(9) 0.001(6) 0.001(6)

loop_
_atom_type_symbol
_atom_type_description
_atom_type_scat_dispersion_real
_atom_type_scat_dispersion_imag
_atom_type_scat_source
C C 0.0181 0.0091 'International Tables Vol C Tables 4.2.6.8 and 6.1.1.4'
H H 0.0000 0.0000 'International Tables Vol C Tables 4.2.6.8 and 6.1.1.4'
B B 0.0090 0.0039 'International Tables Vol C Tables 4.2.6.8 and 6.1.1.4'
F F 0.0727 0.0534 'International Tables Vol C Tables 4.2.6.8 and 6.1.1.4'
O O 0.0492 0.0322 'International Tables Vol C Tables 4.2.6.8 and 6.1.1.4'
P P 0.2955 0.4335 'International Tables Vol C Tables 4.2.6.8 and 6.1.1.4'
Rh Rh 0.0927 3.6045 'International Tables Vol C Tables 4.2.6.8 and 6.1.1.4'

loop_
_geom_angle_atom_site_label_1
_geom_angle_atom_site_label_2
_geom_angle_atom_site_label_3
_geom_angle
_geom_angle_site_symmetry_1
_geom_angle_site_symmetry_3
_geom_angle_publ_flag
P1 Rh1 P2 98.58(2) . . ?
C38 Rh1 P1 100.33(7) . . ?
C38 Rh1 P2 152.40(7) . . ?
C38 Rh1 C37 36.76(10) . . ?
C38 Rh1 C41 77.53(10) . . ?
C38 Rh1 C40 66.55(10) . . ?
C37 Rh1 P1 94.81(7) . . ?
C37 Rh1 P2 158.80(7) . . ?
C37 Rh1 C41 64.87(10) . . ?
C41 Rh1 P1 149.23(8) . . ?
C41 Rh1 P2 95.95(7) . . ?
C40 Rh1 P1 165.86(8) . . ?
C40 Rh1 P2 92.09(7) . . ?
C40 Rh1 C37 77.84(10) . . ?
C40 Rh1 C41 36.63(10) . . ?
C6 P1 Rh1 106.30(8) . . ?
C6 P1 C13 105.60(11) . . ?
C6 P1 C7 103.88(12) . . ?
C13 P1 Rh1 124.96(8) . . ?
C7 P1 Rh1 112.92(8) . . ?
C7 P1 C13 101.23(12) . . ?
C24 P2 Rh1 123.97(8) . . ?
C24 P2 C31 101.10(12) . . ?
C25 P2 Rh1 107.92(8) . . ?
C25 P2 C24 104.29(12) . . ?
C25 P2 C31 105.51(13) . . ?
C31 P2 Rh1 112.45(10) . . ?
C18 O1 C19 118.49(19) . . ?
C19 C24 P2 115.17(19) . . ?
C19 C24 C23 118.3(2) . . ?
C23 C24 P2 126.5(2) . . ?
C45 C44 B1 118.8(2) . . ?
C51 C44 C45 115.8(2) . . ?
C51 C44 B1 125.4(2) . . ?
O1 C18 C13 118.6(2) . . ?
C17 C18 O1 119.2(2) . . ?
C17 C18 C13 122.1(3) . . ?
C6 C5 H5 120.1 . . ?
C4 C5 H5 120.1 . . ?
C4 C5 C6 119.8(2) . . ?
C70 C69 H69 119.1 . . ?
C68 C69 H69 119.1 . . ?
C68 C69 C70 121.8(2) . . ?
O1 C19 C24 114.2(2) . . ?
C20 C19 O1 123.6(2) . . ?
C20 C19 C24 122.1(2) . . ?
C65 C64 H64 121.1 . . ?
C65 C64 C62 117.9(2) . . ?
C62 C64 H64 121.1 . . ?
Rh1 C38 H38 122.9 . . ?
C37 C38 Rh1 72.96(15) . . ?
C37 C38 H38 122.9 . . ?
C37 C38 C39 106.7(2) . . ?
C39 C38 Rh1 95.79(16) . . ?
C39 C38 H38 122.9 . . ?
C52 C59 H59 118.8 . . ?
C57 C59 H59 118.8 . . ?
C57 C59 C52 122.4(2) . . ?
C26 C25 P2 119.2(2) . . ?
C30 C25 P2 121.3(2) . . ?
C30 C25 C26 118.8(3) . . ?
C64 C65 C67 121.2(2) . . ?
C64 C65 C66 119.5(2) . . ?
C67 C65 C66 119.3(2) . . ?
C54 C53 H53 118.9 . . ?
C54 C53 C52 122.2(3) . . ?
C52 C53 H53 118.9 . . ?
C5 C6 P1 123.6(2) . . ?
C5 C6 C1 119.5(2) . . ?
C1 C6 P1 116.88(19) . . ?
Rh1 C37 H37 123.2 . . ?
C38 C37 Rh1 70.28(14) . . ?
C38 C37 H37 123.2 . . ?
C38 C37 C42 106.3(2) . . ?
C42 C37 Rh1 96.79(16) . . ?
C42 C37 H37 123.2 . . ?
C44 C45 H45 118.8 . . ?
C46 C45 C44 122.4(2) . . ?
C46 C45 H45 118.8 . . ?
C44 C51 H51 119.1 . . ?
C49 C51 C44 121.8(2) . . ?
C49 C51 H51 119.1 . . ?
C65 C67 H67 119.0 . . ?
C65 C67 C60 122.0(2) . . ?
C60 C67 H67 119.0 . . ?
C69 C70 C71 120.1(3) . . ?
C72 C70 C69 121.1(2) . . ?
C72 C70 C71 118.8(3) . . ?
C18 C13 P1 120.4(2) . . ?
C18 C13 C14 117.1(2) . . ?
C14 C13 P1 122.5(2) . . ?
C53 C54 C55 118.4(3) . . ?
C56 C54 C53 121.2(3) . . ?
C56 C54 C55 120.4(3) . . ?
C25 C26 H26 119.7 . . ?
C27 C26 C25 120.6(3) . . ?
C27 C26 H26 119.7 . . ?
C67 C60 B1 124.1(2) . . ?
C61 C60 C67 115.7(2) . . ?
C61 C60 B1 120.0(2) . . ?
C59 C52 C53 115.4(2) . . ?
C59 C52 B1 123.3(2) . . ?
C53 C52 B1 120.9(2) . . ?
C70 C72 H72 121.1 . . ?
C70 C72 C73 117.8(3) . . ?
C73 C72 H72 121.1 . . ?
C64 C62 C61 120.8(2) . . ?
C64 C62 C63 120.7(2) . . ?
C61 C62 C63 118.5(2) . . ?
C8 C7 P1 122.1(2) . . ?
C8 C7 C12 118.8(2) . . ?
C12 C7 P1 119.1(2) . . ?
C60 C61 H61 118.8 . . ?
C62 C61 C60 122.4(2) . . ?
C62 C61 H61 118.8 . . ?
C18 C17 H17 120.3 . . ?
C16 C17 C18 119.5(3) . . ?
C16 C17 H17 120.3 . . ?
C5 C4 H4 119.7 . . ?
C3 C4 C5 120.6(3) . . ?
C3 C4 H4 119.7 . . ?
C6 C1 H1 119.8 . . ?
C2 C1 C6 120.3(2) . . ?
C2 C1 H1 119.8 . . ?
F8 C63 F9 106.3(3) . . ?
F8 C63 F7 105.6(3) . . ?
F8 C63 C62 113.3(2) . . ?
F9 C63 C62 113.4(2) . . ?
F7 C63 F9 105.2(3) . . ?
F7 C63 C62 112.4(2) . . ?
C36 C31 P2 120.5(2) . . ?
C36 C31 C32 119.3(3) . . ?
C32 C31 P2 120.0(2) . . ?
C24 C23 H23 120.0 . . ?
C24 C23 C22 120.1(3) . . ?
C22 C23 H23 120.0 . . ?
C7 C8 H8 119.9 . . ?
C9 C8 C7 120.3(3) . . ?
C9 C8 H8 119.9 . . ?
C59 C57 C58 119.2(3) . . ?
C56 C57 C59 120.9(3) . . ?
C56 C57 C58 119.9(2) . . ?
F15 C58 C57 112.2(2) . . ?
F13 C58 F15 103.5(3) . . ?
F13 C58 C57 113.6(2) . . ?
F14 C58 F15 105.4(3) . . ?
F14 C58 F13 107.2(3) . . ?
F14 C58 C57 114.0(3) . . ?
C72 C73 C74A 118.6(3) . . ?
C72 C73 C74B 113.2(6) . . ?
C75 C73 C72 120.9(3) . . ?
C75 C73 C74A 119.9(3) . . ?
C75 C73 C74B 121.5(6) . . ?
C1 C2 H2 120.0 . . ?
C1 C2 C3 119.9(3) . . ?
C3 C2 H2 120.0 . . ?
C26 C27 H27 120.0 . . ?
C28 C27 C26 119.9(3) . . ?
C28 C27 H27 120.0 . . ?
C19 C20 H20 120.8 . . ?
C21 C20 C19 118.5(3) . . ?
C21 C20 H20 120.8 . . ?
H43A C43 H43B 110.4 . . ?
C42 C43 H43A 113.0 . . ?
C42 C43 H43B 113.0 . . ?
C39 C43 H43A 113.0 . . ?
C39 C43 H43B 113.0 . . ?
C39 C43 C42 93.7(2) . . ?
C46 C48 H48 120.8 . . ?
C49 C48 H48 120.8 . . ?
C49 C48 C46 118.3(3) . . ?
C7 C12 H12 119.7 . . ?
C11 C12 C7 120.6(3) . . ?
C11 C12 H12 119.7 . . ?
C37 C42 C43 100.6(2) . . ?
C37 C42 H42 117.2 . . ?
C43 C42 H42 117.2 . . ?
C41 C42 C37 101.4(2) . . ?
C41 C42 C43 100.1(2) . . ?
C41 C42 H42 117.2 . . ?
C73 C75 H75 118.9 . . ?
C73 C75 C68 122.3(3) . . ?
C68 C75 H75 118.9 . . ?
C25 C30 H30 119.8 . . ?
C29 C30 C25 120.3(3) . . ?
C29 C30 H30 119.8 . . ?
C13 C14 H14 119.4 . . ?
C15 C14 C13 121.2(3) . . ?
C15 C14 H14 119.4 . . ?
C31 C36 H36 119.9 . . ?
C35 C36 C31 120.2(3) . . ?
C35 C36 H36 119.9 . . ?
C20 C21 H21 119.6 . . ?
C22 C21 C20 120.9(3) . . ?
C22 C21 H21 119.6 . . ?
C69 C68 C75 116.0(2) . . ?
C69 C68 B1 122.2(2) . . ?
C75 C68 B1 121.2(2) . . ?
C4 C3 C2 119.9(3) . . ?
C4 C3 H3 120.1 . . ?
C2 C3 H3 120.1 . . ?
F11 C66 C65 111.4(2) . . ?
F12 C66 F11 105.6(2) . . ?
F12 C66 C65 112.9(2) . . ?
F10 C66 F11 106.5(2) . . ?
F10 C66 F12 106.9(2) . . ?
F10 C66 C65 113.1(2) . . ?
C8 C9 H9 119.8 . . ?
C10 C9 C8 120.5(3) . . ?
C10 C9 H9 119.8 . . ?
C14 C15 H15 120.0 . . ?
C14 C15 C16 120.1(3) . . ?
C16 C15 H15 120.0 . . ?
Rh1 C41 H41 123.0 . . ?
C42 C41 Rh1 96.85(16) . . ?
C42 C41 H41 123.0 . . ?
C40 C41 Rh1 70.48(15) . . ?
C40 C41 C42 107.0(2) . . ?
C40 C41 H41 123.0 . . ?
C9 C10 H10 120.1 . . ?
C9 C10 C11 119.8(3) . . ?
C11 C10 H10 120.1 . . ?
C54 C56 C57 117.7(2) . . ?
C54 C56 H56 121.2 . . ?
C57 C56 H56 121.2 . . ?
C17 C16 C15 120.0(3) . . ?
C17 C16 H16 120.0 . . ?
C15 C16 H16 120.0 . . ?
C38 C39 C43 100.3(2) . . ?
C38 C39 H39 117.2 . . ?
C38 C39 C40 101.8(2) . . ?
C43 C39 H39 117.2 . . ?
C43 C39 C40 100.0(2) . . ?
C40 C39 H39 117.2 . . ?
F17 C55 C54 111.9(3) . . ?
F18 C55 F17 101.5(3) . . ?
F18 C55 C54 113.4(3) . . ?
F16 C55 F17 106.0(3) . . ?
F16 C55 F18 109.1(3) . . ?
F16 C55 C54 114.0(3) . . ?
C45 C46 C47 119.3(3) . . ?
C48 C46 C45 120.5(3) . . ?
C48 C46 C47 120.2(3) . . ?
F22A C71 C70 112.8(3) . . ?
F24A C71 C70 111.8(3) . . ?
F24A C71 F22A 102.6(4) . . ?
F23A C71 C70 111.1(3) . . ?
F23A C71 F22A 107.7(5) . . ?
F23A C71 F24A 110.5(5) . . ?
F23B C71 C70 114.5(4) . . ?
F23B C71 F24B 105.8(8) . . ?
F23B C71 F22B 102.2(8) . . ?
F24B C71 C70 115.2(4) . . ?
F24B C71 F22B 101.7(6) . . ?
F22B C71 C70 115.7(4) . . ?
C31 C32 H32 120.0 . . ?
C31 C32 C33 120.0(3) . . ?
C33 C32 H32 120.0 . . ?
C23 C22 H22 119.9 . . ?
C21 C22 C23 120.1(3) . . ?
C21 C22 H22 119.9 . . ?
C36 C35 H35 119.9 . . ?
C34 C35 C36 120.3(3) . . ?
C34 C35 H35 119.9 . . ?
C12 C11 H11 120.0 . . ?
C10 C11 C12 120.0(3) . . ?
C10 C11 H11 120.0 . . ?
C60 B1 C44 105.75(19) . . ?
C60 B1 C52 111.4(2) . . ?
C52 B1 C44 113.9(2) . . ?
C68 B1 C44 109.0(2) . . ?
C68 B1 C60 113.8(2) . . ?
C68 B1 C52 103.21(19) . . ?
C27 C28 H28 119.9 . . ?
C27 C28 C29 120.2(3) . . ?
C29 C28 H28 119.9 . . ?
C51 C49 C50 119.9(3) . . ?
C48 C49 C51 121.1(3) . . ?
C48 C49 C50 119.0(3) . . ?
F6 C47 C46 112.5(2) . . ?
F4 C47 F6 103.1(3) . . ?
F4 C47 C46 113.0(3) . . ?
F5 C47 F6 107.2(3) . . ?
F5 C47 F4 106.7(3) . . ?
F5 C47 C46 113.5(3) . . ?
C35 C34 H34 120.0 . . ?
C35 C34 C33 120.0(3) . . ?
C33 C34 H34 120.0 . . ?
Rh1 C40 H40 123.2 . . ?
C41 C40 Rh1 72.89(15) . . ?
C41 C40 C39 106.1(2) . . ?
C41 C40 H40 123.2 . . ?
C39 C40 Rh1 95.39(16) . . ?
C39 C40 H40 123.2 . . ?
C30 C29 H29 119.9 . . ?
C28 C29 C30 120.1(3) . . ?
C28 C29 H29 119.9 . . ?
C32 C33 H33 119.9 . . ?
C34 C33 C32 120.2(3) . . ?
C34 C33 H33 119.9 . . ?
F3 C50 C49 113.6(3) . . ?
F1 C50 F3 104.0(4) . . ?
F1 C50 C49 113.3(3) . . ?
F2 C50 F3 106.7(3) . . ?
F2 C50 C49 113.6(3) . . ?
F2 C50 F1 104.8(4) . . ?
F20A C74A F21A 106.4(7) . . ?
F20A C74A F19A 106.6(6) . . ?
F20A C74A C73 113.4(6) . . ?
F21A C74A C73 110.2(5) . . ?
F19A C74A F21A 105.6(5) . . ?
F19A C74A C73 114.2(4) . . ?
H80A C80 H80B 109.5 . . ?
H80A C80 H80C 109.5 . . ?
H80B C80 H80C 109.5 . . ?
C79 C80 H80A 109.5 . . ?
C79 C80 H80B 109.5 . . ?
C79 C80 H80C 109.5 . . ?
C80 C79 H79A 108.1 . . ?
C80 C79 H79B 108.1 . . ?
H79A C79 H79B 107.3 . . ?
C78 C79 C80 116.6(4) . . ?
C78 C79 H79A 108.1 . . ?
C78 C79 H79B 108.1 . . ?
H77A C77 H77B 107.7 . . ?
C78 C77 H77A 108.9 . . ?
C78 C77 H77B 108.9 . . ?
C76 C77 H77A 108.9 . . ?
C76 C77 H77B 108.9 . . ?
C76 C77 C78 113.5(4) . . ?
C79 C78 C77 114.6(4) . . ?
C79 C78 H78A 108.6 . . ?
C79 C78 H78B 108.6 . . ?
C77 C78 H78A 108.6 . . ?
C77 C78 H78B 108.6 . . ?
H78A C78 H78B 107.6 . . ?
C77 C76 H76A 109.5 . . ?
C77 C76 H76B 109.5 . . ?
C77 C76 H76C 109.5 . . ?
H76A C76 H76B 109.5 . . ?
H76A C76 H76C 109.5 . . ?
H76B C76 H76C 109.5 . . ?
F19B C74B C73 106.3(13) . . ?
F19B C74B F21B 104.8(14) . . ?
F20B C74B C73 108.3(17) . . ?
F20B C74B F19B 109.6(19) . . ?
F20B C74B F21B 105.0(18) . . ?
F21B C74B C73 122.5(12) . . ?
C81B C86B C85B 119.9(12) . . ?
F26B C86B C85B 119.6(15) . . ?
F26B C86B C81B 120.5(15) . . ?
C84B C85B C86B 118.2(11) . . ?
F25B C85B C86B 119.9(14) . . ?
F25B C85B C84B 121.9(15) . . ?
C85B C84B H84B 119.2 . . ?
C83B C84B C85B 121.6(13) . . ?
C83B C84B H84B 119.2 . . ?
C84B C83B H83B 119.7 . . ?
C84B C83B C82B 120.5(13) . . ?
C82B C83B H83B 119.7 . . ?
C83B C82B H82B 121.1 . . ?
C81B C82B C83B 117.8(13) . . ?
C81B C82B H82B 121.1 . . ?
C86B C81B C82B 122.0(13) . . ?
C86B C81B H81B 119.0 . . ?
C82B C81B H81B 119.0 . . ?
C85A C86A C81A 121.0(12) . . ?
F25A C86A C85A 118.2(15) . . ?
F25A C86A C81A 120.7(16) . . ?
C86A C85A C84A 121.0(11) . . ?
F26A C85A C86A 120.0(14) . . ?
F26A C85A C84A 119.0(14) . . ?
C85A C84A H84A 121.2 . . ?
C85A C84A C83A 117.6(12) . . ?
C83A C84A H84A 121.2 . . ?
C84A C83A H83A 119.1 . . ?
C82A C83A C84A 121.9(13) . . ?
C82A C83A H83A 119.1 . . ?
C83A C82A H82A 119.9 . . ?
C83A C82A C81A 120.3(13) . . ?
C81A C82A H82A 119.9 . . ?
C86A C81A C82A 118.2(13) . . ?
C86A C81A H81A 120.9 . . ?
C82A C81A H81A 120.9 . . ?

loop_
_geom_bond_atom_site_label_1
_geom_bond_atom_site_label_2
_geom_bond_distance
_geom_bond_site_symmetry_2
_geom_bond_publ_flag
Rh1 P1 2.3392(6) . ?
Rh1 P2 2.3440(6) . ?
Rh1 C38 2.179(2) . ?
Rh1 C37 2.213(2) . ?
Rh1 C41 2.215(3) . ?
Rh1 C40 2.184(2) . ?
P1 C6 1.817(2) . ?
P1 C13 1.840(3) . ?
P1 C7 1.830(3) . ?
P2 C24 1.826(3) . ?
P2 C25 1.820(3) . ?
P2 C31 1.827(3) . ?
F11 C66 1.352(3) . ?
F12 C66 1.340(3) . ?
O1 C18 1.386(3) . ?
O1 C19 1.389(3) . ?
F6 C47 1.341(4) . ?
F10 C66 1.332(3) . ?
F8 C63 1.308(3) . ?
F17 C55 1.358(4) . ?
F20A C74A 1.330(15) . ?
F9 C63 1.318(3) . ?
F4 C47 1.336(4) . ?
F18 C55 1.320(4) . ?
C24 C19 1.390(4) . ?
C24 C23 1.391(4) . ?
F3 C50 1.298(4) . ?
C44 C45 1.404(4) . ?
C44 C51 1.397(4) . ?
C44 B1 1.648(4) . ?
C18 C13 1.394(4) . ?
C18 C17 1.385(4) . ?
F5 C47 1.317(4) . ?
F15 C58 1.310(4) . ?
F13 C58 1.299(4) . ?
C5 H5 0.9300 . ?
C5 C6 1.395(4) . ?
C5 C4 1.386(4) . ?
C69 H69 0.9300 . ?
C69 C70 1.396(4) . ?
C69 C68 1.394(4) . ?
F7 C63 1.313(4) . ?
F21A C74A 1.342(6) . ?
F19A C74A 1.340(8) . ?
C19 C20 1.386(4) . ?
C64 H64 0.9300 . ?
C64 C65 1.384(4) . ?
C64 C62 1.388(4) . ?
C38 H38 0.9800 . ?
C38 C37 1.385(4) . ?
C38 C39 1.539(4) . ?
C59 H59 0.9300 . ?
C59 C52 1.398(4) . ?
C59 C57 1.397(4) . ?
C25 C26 1.398(4) . ?
C25 C30 1.392(4) . ?
C65 C67 1.396(3) . ?
C65 C66 1.501(4) . ?
C53 H53 0.9300 . ?
C53 C54 1.394(4) . ?
C53 C52 1.405(4) . ?
C6 C1 1.398(4) . ?
F16 C55 1.292(4) . ?
C37 H37 0.9800 . ?
C37 C42 1.536(4) . ?
C45 H45 0.9300 . ?
C45 C46 1.394(4) . ?
C51 H51 0.9300 . ?
C51 C49 1.396(4) . ?
C67 H67 0.9300 . ?
C67 C60 1.400(4) . ?
F14 C58 1.290(4) . ?
C70 C72 1.383(4) . ?
C70 C71 1.494(4) . ?
C13 C14 1.403(4) . ?
C54 C56 1.385(4) . ?
C54 C55 1.498(4) . ?
C26 H26 0.9300 . ?
C26 C27 1.383(4) . ?
C60 C61 1.400(4) . ?
C60 B1 1.641(4) . ?
C52 B1 1.643(4) . ?
C72 H72 0.9300 . ?
C72 C73 1.390(4) . ?
C62 C61 1.393(4) . ?
C62 C63 1.497(4) . ?
C7 C8 1.392(4) . ?
C7 C12 1.400(4) . ?
C61 H61 0.9300 . ?
C17 H17 0.9300 . ?
C17 C16 1.379(4) . ?
C4 H4 0.9300 . ?
C4 C3 1.386(4) . ?
C1 H1 0.9300 . ?
C1 C2 1.384(4) . ?
C31 C36 1.388(4) . ?
C31 C32 1.389(4) . ?
C23 H23 0.9300 . ?
C23 C22 1.396(4) . ?
C8 H8 0.9300 . ?
C8 C9 1.391(4) . ?
C57 C58 1.496(4) . ?
C57 C56 1.388(4) . ?
C73 C75 1.385(4) . ?
C73 C74A 1.541(6) . ?
C73 C74B 1.442(14) . ?
C2 H2 0.9300 . ?
C2 C3 1.390(4) . ?
C27 H27 0.9300 . ?
C27 C28 1.381(5) . ?
C20 H20 0.9300 . ?
C20 C21 1.382(4) . ?
C43 H43A 0.9700 . ?
C43 H43B 0.9700 . ?
C43 C42 1.550(4) . ?
C43 C39 1.544(4) . ?
C48 H48 0.9300 . ?
C48 C46 1.384(4) . ?
C48 C49 1.381(4) . ?
C12 H12 0.9300 . ?
C12 C11 1.390(4) . ?
C42 H42 0.9800 . ?
C42 C41 1.532(4) . ?
C75 H75 0.9300 . ?
C75 C68 1.401(4) . ?
C30 H30 0.9300 . ?
C30 C29 1.388(5) . ?
C14 H14 0.9300 . ?
C14 C15 1.381(4) . ?
C36 H36 0.9300 . ?
C36 C35 1.388(4) . ?
C21 H21 0.9300 . ?
C21 C22 1.379(5) . ?
C68 B1 1.639(4) . ?
C3 H3 0.9300 . ?
C9 H9 0.9300 . ?
C9 C10 1.385(4) . ?
C15 H15 0.9300 . ?
C15 C16 1.389(5) . ?
C41 H41 0.9800 . ?
C41 C40 1.383(4) . ?
C10 H10 0.9300 . ?
C10 C11 1.385(5) . ?
C56 H56 0.9300 . ?
C16 H16 0.9300 . ?
C39 H39 0.9800 . ?
C39 C40 1.545(4) . ?
F22A C71 1.343(5) . ?
C46 C47 1.494(4) . ?
C71 F24A 1.303(5) . ?
C71 F23A 1.275(5) . ?
C71 F23B 1.271(8) . ?
C71 F24B 1.302(7) . ?
C71 F22B 1.367(7) . ?
C32 H32 0.9300 . ?
C32 C33 1.392(5) . ?
C22 H22 0.9300 . ?
C35 H35 0.9300 . ?
C35 C34 1.375(6) . ?
C11 H11 0.9300 . ?
C28 H28 0.9300 . ?
C28 C29 1.382(5) . ?
C49 C50 1.499(4) . ?
C34 H34 0.9300 . ?
C34 C33 1.377(6) . ?
C40 H40 0.9800 . ?
F1 C50 1.293(4) . ?
C29 H29 0.9300 . ?
F2 C50 1.276(4) . ?
C33 H33 0.9300 . ?
C80 H80A 0.9600 . ?
C80 H80B 0.9600 . ?
C80 H80C 0.9600 . ?
C80 C79 1.496(7) . ?
C79 H79A 0.9700 . ?
C79 H79B 0.9700 . ?
C79 C78 1.493(6) . ?
C77 H77A 0.9700 . ?
C77 H77B 0.9700 . ?
C77 C78 1.500(6) . ?
C77 C76 1.486(7) . ?
C78 H78A 0.9700 . ?
C78 H78B 0.9700 . ?
C76 H76A 0.9600 . ?
C76 H76B 0.9600 . ?
C76 H76C 0.9600 . ?
C74B F19B 1.316(18) . ?
C74B F20B 1.30(3) . ?
C74B F21B 1.34(2) . ?
C86B C85B 1.392(11) . ?
C86B C81B 1.383(11) . ?
C86B F26B 1.350(14) . ?
C85B C84B 1.387(11) . ?
C85B F25B 1.358(14) . ?
C84B H84B 0.9300 . ?
C84B C83B 1.380(11) . ?
C83B H83B 0.9300 . ?
C83B C82B 1.390(12) . ?
C82B H82B 0.9300 . ?
C82B C81B 1.387(11) . ?
C81B H81B 0.9300 . ?
C86A C85A 1.384(11) . ?
C86A C81A 1.385(11) . ?
C86A F25A 1.347(14) . ?
C85A C84A 1.385(11) . ?
C85A F26A 1.342(12) . ?
C84A H84A 0.9300 . ?
C84A C83A 1.385(11) . ?
C83A H83A 0.9300 . ?
C83A C82A 1.379(11) . ?
C82A H82A 0.9300 . ?
C82A C81A 1.387(12) . ?
C81A H81A 0.9300 . ?

loop_
_geom_torsion_atom_site_label_1
_geom_torsion_atom_site_label_2
_geom_torsion_atom_site_label_3
_geom_torsion_atom_site_label_4
_geom_torsion
_geom_torsion_site_symmetry_1
_geom_torsion_site_symmetry_2
_geom_torsion_site_symmetry_3
_geom_torsion_site_symmetry_4
_geom_torsion_publ_flag
Rh1 P1 C6 C5 -143.2(2) . . . . ?
Rh1 P1 C6 C1 35.1(2) . . . . ?
Rh1 P1 C13 C18 41.7(2) . . . . ?
Rh1 P1 C13 C14 -137.03(19) . . . . ?
Rh1 P1 C7 C8 -107.8(2) . . . . ?
Rh1 P1 C7 C12 71.2(2) . . . . ?
Rh1 P2 C24 C19 58.7(2) . . . . ?
Rh1 P2 C24 C23 -123.2(2) . . . . ?
Rh1 P2 C25 C26 70.5(2) . . . . ?
Rh1 P2 C25 C30 -100.1(2) . . . . ?
Rh1 P2 C31 C36 -1.2(3) . . . . ?
Rh1 P2 C31 C32 -177.0(2) . . . . ?
Rh1 C38 C37 C42 91.48(18) . . . . ?
Rh1 C38 C39 C43 -108.36(18) . . . . ?
Rh1 C38 C39 C40 -5.7(2) . . . . ?
Rh1 C37 C42 C43 105.02(18) . . . . ?
Rh1 C37 C42 C41 2.3(2) . . . . ?
Rh1 C41 C40 C39 90.78(18) . . . . ?
P1 C6 C1 C2 -177.6(2) . . . . ?
P1 C13 C14 C15 177.9(2) . . . . ?
P1 C7 C8 C9 179.6(2) . . . . ?
P1 C7 C12 C11 179.8(2) . . . . ?
P2 C24 C19 O1 2.2(3) . . . . ?
P2 C24 C19 C20 179.5(2) . . . . ?
P2 C24 C23 C22 -178.6(2) . . . . ?
P2 C25 C26 C27 -171.5(2) . . . . ?
P2 C25 C30 C29 170.2(3) . . . . ?
P2 C31 C36 C35 -177.2(2) . . . . ?
P2 C31 C32 C33 176.4(2) . . . . ?
O1 C18 C13 P1 -0.3(3) . . . . ?
O1 C18 C13 C14 178.5(2) . . . . ?
O1 C18 C17 C16 -178.1(3) . . . . ?
O1 C19 C20 C21 176.4(2) . . . . ?
C24 P2 C25 C26 -63.0(2) . . . . ?
C24 P2 C25 C30 126.4(2) . . . . ?
C24 P2 C31 C36 133.1(2) . . . . ?
C24 P2 C31 C32 -42.8(3) . . . . ?
C24 C19 C20 C21 -0.6(4) . . . . ?
C24 C23 C22 C21 -0.6(5) . . . . ?
C44 C45 C46 C48 1.0(4) . . . . ?
C44 C45 C46 C47 179.1(3) . . . . ?
C44 C51 C49 C48 2.6(4) . . . . ?
C44 C51 C49 C50 -177.1(3) . . . . ?
C18 O1 C19 C24 -144.2(2) . . . . ?
C18 O1 C19 C20 38.5(3) . . . . ?
C18 C13 C14 C15 -0.9(4) . . . . ?
C18 C17 C16 C15 0.0(4) . . . . ?
C5 C6 C1 C2 0.7(4) . . . . ?
C5 C4 C3 C2 0.8(5) . . . . ?
C69 C70 C72 C73 0.2(4) . . . . ?
C69 C70 C71 F22A -160.6(4) . . . . ?
C69 C70 C71 F24A -45.6(5) . . . . ?
C69 C70 C71 F23A 78.4(6) . . . . ?
C69 C70 C71 F23B -108.9(9) . . . . ?
C69 C70 C71 F24B 128.0(7) . . . . ?
C69 C70 C71 F22B 9.6(7) . . . . ?
C69 C68 B1 C44 -160.9(2) . . . . ?
C69 C68 B1 C60 -43.2(3) . . . . ?
C69 C68 B1 C52 77.7(3) . . . . ?
C19 O1 C18 C13 91.6(3) . . . . ?
C19 O1 C18 C17 -91.1(3) . . . . ?
C19 C24 C23 C22 -0.5(4) . . . . ?
C19 C20 C21 C22 -0.6(4) . . . . ?
C64 C65 C67 C60 -1.6(4) . . . . ?
C64 C65 C66 F11 99.9(3) . . . . ?
C64 C65 C66 F12 -141.5(2) . . . . ?
C64 C65 C66 F10 -20.0(4) . . . . ?
C64 C62 C61 C60 -2.1(4) . . . . ?
C64 C62 C63 F8 131.7(3) . . . . ?
C64 C62 C63 F9 10.5(4) . . . . ?
C64 C62 C63 F7 -108.7(3) . . . . ?
C38 C37 C42 C43 33.6(3) . . . . ?
C38 C37 C42 C41 -69.1(3) . . . . ?
C38 C39 C40 Rh1 5.7(2) . . . . ?
C38 C39 C40 C41 -68.0(3) . . . . ?
C59 C52 B1 C44 142.6(2) . . . . ?
C59 C52 B1 C60 23.1(3) . . . . ?
C59 C52 B1 C68 -99.4(3) . . . . ?
C59 C57 C58 F15 61.8(4) . . . . ?
C59 C57 C58 F13 -55.2(4) . . . . ?
C59 C57 C58 F14 -178.5(3) . . . . ?
C59 C57 C56 C54 -1.9(4) . . . . ?
C25 P2 C24 C19 -177.65(19) . . . . ?
C25 P2 C24 C23 0.5(3) . . . . ?
C25 P2 C31 C36 -118.6(2) . . . . ?
C25 P2 C31 C32 65.6(3) . . . . ?
C25 C26 C27 C28 1.1(5) . . . . ?
C25 C30 C29 C28 0.9(6) . . . . ?
C65 C64 C62 C61 0.1(4) . . . . ?
C65 C64 C62 C63 -179.6(2) . . . . ?
C65 C67 C60 C61 -0.3(4) . . . . ?
C65 C67 C60 B1 -175.6(2) . . . . ?
C53 C54 C56 C57 0.6(4) . . . . ?
C53 C54 C55 F17 49.3(4) . . . . ?
C53 C54 C55 F18 -64.7(4) . . . . ?
C53 C54 C55 F16 169.5(3) . . . . ?
C53 C52 B1 C44 -44.5(3) . . . . ?
C53 C52 B1 C60 -164.1(2) . . . . ?
C53 C52 B1 C68 73.4(3) . . . . ?
C6 P1 C13 C18 -81.7(2) . . . . ?
C6 P1 C13 C14 99.5(2) . . . . ?
C6 P1 C7 C8 6.9(2) . . . . ?
C6 P1 C7 C12 -174.0(2) . . . . ?
C6 C5 C4 C3 1.1(4) . . . . ?
C6 C1 C2 C3 1.2(4) . . . . ?
C37 C38 C39 C43 -34.4(3) . . . . ?
C37 C38 C39 C40 68.2(3) . . . . ?
C37 C42 C41 Rh1 -2.3(2) . . . . ?
C37 C42 C41 C40 69.4(3) . . . . ?
C45 C44 C51 C49 -3.0(4) . . . . ?
C45 C44 B1 C60 -69.7(3) . . . . ?
C45 C44 B1 C52 167.6(2) . . . . ?
C45 C44 B1 C68 53.0(3) . . . . ?
C45 C46 C47 F6 51.3(4) . . . . ?
C45 C46 C47 F4 -65.0(4) . . . . ?
C45 C46 C47 F5 173.3(3) . . . . ?
C51 C44 C45 C46 1.2(4) . . . . ?
C51 C44 B1 C60 111.1(3) . . . . ?
C51 C44 B1 C52 -11.6(3) . . . . ?
C51 C44 B1 C68 -126.2(3) . . . . ?
C51 C49 C50 F3 143.9(3) . . . . ?
C51 C49 C50 F1 25.5(5) . . . . ?
C51 C49 C50 F2 -94.0(4) . . . . ?
C67 C65 C66 F11 -77.6(3) . . . . ?
C67 C65 C66 F12 40.9(3) . . . . ?
C67 C65 C66 F10 162.5(2) . . . . ?
C67 C60 C61 C62 2.2(4) . . . . ?
C67 C60 B1 C44 95.0(3) . . . . ?
C67 C60 B1 C52 -140.7(2) . . . . ?
C67 C60 B1 C68 -24.6(3) . . . . ?
C70 C69 C68 C75 -0.7(4) . . . . ?
C70 C69 C68 B1 -172.9(2) . . . . ?
C70 C72 C73 C75 -1.1(4) . . . . ?
C70 C72 C73 C74A 170.4(4) . . . . ?
C70 C72 C73 C74B -157.9(8) . . . . ?
C13 P1 C6 C5 -8.6(2) . . . . ?
C13 P1 C6 C1 169.6(2) . . . . ?
C13 P1 C7 C8 116.2(2) . . . . ?
C13 P1 C7 C12 -64.7(2) . . . . ?
C13 C18 C17 C16 -0.9(4) . . . . ?
C13 C14 C15 C16 0.1(4) . . . . ?
C54 C53 C52 C59 -2.9(4) . . . . ?
C54 C53 C52 B1 -176.3(2) . . . . ?
C26 C25 C30 C29 -0.3(5) . . . . ?
C26 C27 C28 C29 -0.6(5) . . . . ?
C52 C59 C57 C58 -178.6(2) . . . . ?
C52 C59 C57 C56 0.8(4) . . . . ?
C52 C53 C54 C56 1.8(4) . . . . ?
C52 C53 C54 C55 179.9(3) . . . . ?
C72 C70 C71 F22A 18.4(5) . . . . ?
C72 C70 C71 F24A 133.4(4) . . . . ?
C72 C70 C71 F23A -102.6(6) . . . . ?
C72 C70 C71 F23B 70.1(10) . . . . ?
C72 C70 C71 F24B -53.0(7) . . . . ?
C72 C70 C71 F22B -171.4(6) . . . . ?
C72 C73 C75 C68 1.0(5) . . . . ?
C72 C73 C74A F20A 174.2(6) . . . . ?
C72 C73 C74A F21A 55.1(6) . . . . ?
C72 C73 C74A F19A -63.4(5) . . . . ?
C72 C73 C74B F19B -53.7(15) . . . . ?
C72 C73 C74B F20B -171.3(17) . . . . ?
C72 C73 C74B F21B 66.4(13) . . . . ?
C62 C64 C65 C67 1.7(4) . . . . ?
C62 C64 C65 C66 -175.8(2) . . . . ?
C7 P1 C6 C5 97.5(2) . . . . ?
C7 P1 C6 C1 -84.3(2) . . . . ?
C7 P1 C13 C18 170.3(2) . . . . ?
C7 P1 C13 C14 -8.5(2) . . . . ?
C7 C8 C9 C10 0.0(4) . . . . ?
C7 C12 C11 C10 1.1(4) . . . . ?
C61 C60 B1 C44 -80.1(3) . . . . ?
C61 C60 B1 C52 44.2(3) . . . . ?
C61 C60 B1 C68 160.3(2) . . . . ?
C61 C62 C63 F8 -48.0(4) . . . . ?
C61 C62 C63 F9 -169.2(3) . . . . ?
C61 C62 C63 F7 71.6(3) . . . . ?
C17 C18 C13 P1 -177.5(2) . . . . ?
C17 C18 C13 C14 1.3(4) . . . . ?
C4 C5 C6 P1 176.4(2) . . . . ?
C4 C5 C6 C1 -1.8(4) . . . . ?
C1 C2 C3 C4 -2.0(5) . . . . ?
C63 C62 C61 C60 177.6(2) . . . . ?
C31 P2 C24 C19 -68.3(2) . . . . ?
C31 P2 C24 C23 109.8(3) . . . . ?
C31 P2 C25 C26 -169.1(2) . . . . ?
C31 P2 C25 C30 20.4(3) . . . . ?
C31 C36 C35 C34 1.9(5) . . . . ?
C31 C32 C33 C34 -0.2(5) . . . . ?
C23 C24 C19 O1 -176.1(2) . . . . ?
C23 C24 C19 C20 1.2(4) . . . . ?
C8 C7 C12 C11 -1.1(4) . . . . ?
C8 C9 C10 C11 0.0(4) . . . . ?
C57 C59 C52 C53 1.6(4) . . . . ?
C57 C59 C52 B1 174.8(2) . . . . ?
C58 C57 C56 C54 177.4(3) . . . . ?
C73 C75 C68 C69 -0.1(4) . . . . ?
C73 C75 C68 B1 172.2(3) . . . . ?
C27 C28 C29 C30 -0.5(6) . . . . ?
C20 C21 C22 C23 1.2(5) . . . . ?
C43 C42 C41 Rh1 -105.40(18) . . . . ?
C43 C42 C41 C40 -33.8(3) . . . . ?
C43 C39 C40 Rh1 108.58(18) . . . . ?
C43 C39 C40 C41 34.9(3) . . . . ?
C48 C46 C47 F6 -130.5(3) . . . . ?
C48 C46 C47 F4 113.1(3) . . . . ?
C48 C46 C47 F5 -8.6(5) . . . . ?
C48 C49 C50 F3 -35.8(4) . . . . ?
C48 C49 C50 F1 -154.2(4) . . . . ?
C48 C49 C50 F2 86.3(4) . . . . ?
C12 C7 C8 C9 0.6(4) . . . . ?
C42 C43 C39 C38 51.7(2) . . . . ?
C42 C43 C39 C40 -52.4(2) . . . . ?
C42 C41 C40 Rh1 -91.37(18) . . . . ?
C42 C41 C40 C39 -0.6(3) . . . . ?
C75 C73 C74A F20A -14.2(8) . . . . ?
C75 C73 C74A F21A -133.3(4) . . . . ?
C75 C73 C74A F19A 108.2(4) . . . . ?
C75 C73 C74B F19B 149.6(10) . . . . ?
C75 C73 C74B F20B 32(2) . . . . ?
C75 C73 C74B F21B -90.3(12) . . . . ?
C75 C68 B1 C44 27.3(3) . . . . ?
C75 C68 B1 C60 145.0(2) . . . . ?
C75 C68 B1 C52 -94.2(3) . . . . ?
C30 C25 C26 C27 -0.7(4) . . . . ?
C14 C15 C16 C17 0.4(4) . . . . ?
C36 C31 C32 C33 0.5(4) . . . . ?
C36 C35 C34 C33 -1.6(5) . . . . ?
C68 C69 C70 C72 0.6(4) . . . . ?
C68 C69 C70 C71 179.6(2) . . . . ?
C66 C65 C67 C60 175.9(2) . . . . ?
C9 C10 C11 C12 -0.5(4) . . . . ?
C56 C54 C55 F17 -132.6(3) . . . . ?
C56 C54 C55 F18 113.3(3) . . . . ?
C56 C54 C55 F16 -12.4(5) . . . . ?
C56 C57 C58 F15 -117.6(3) . . . . ?
C56 C57 C58 F13 125.5(3) . . . . ?
C56 C57 C58 F14 2.2(5) . . . . ?
C39 C38 C37 Rh1 -91.06(18) . . . . ?
C39 C38 C37 C42 0.4(3) . . . . ?
C39 C43 C42 C37 -51.7(2) . . . . ?
C39 C43 C42 C41 52.1(2) . . . . ?
C55 C54 C56 C57 -177.3(3) . . . . ?
C46 C48 C49 C51 -0.3(4) . . . . ?
C46 C48 C49 C50 179.4(3) . . . . ?
C71 C70 C72 C73 -178.8(3) . . . . ?
C32 C31 C36 C35 -1.3(4) . . . . ?
C35 C34 C33 C32 0.7(5) . . . . ?
B1 C44 C45 C46 -178.1(2) . . . . ?
B1 C44 C51 C49 176.3(2) . . . . ?
B1 C60 C61 C62 177.7(2) . . . . ?
C49 C48 C46 C45 -1.4(4) . . . . ?
C49 C48 C46 C47 -179.5(3) . . . . ?
C74A C73 C75 C68 -170.4(4) . . . . ?
C80 C79 C78 C77 -176.7(4) . . . . ?
C76 C77 C78 C79 -177.7(4) . . . . ?
C74B C73 C75 C68 156.0(9) . . . . ?
C86B C85B C84B C83B -1(2) . . . . ?
C85B C86B C81B C82B -1(4) . . . . ?
C85B C84B C83B C82B 1(4) . . . . ?
C84B C83B C82B C81B -1(4) . . . . ?
C83B C82B C81B C86B 2(4) . . . . ?
C81B C86B C85B C84B 1.0(19) . . . . ?
C81B C86B C85B F25B -177(3) . . . . ?
F26B C86B C85B C84B 179(2) . . . . ?
F26B C86B C85B F25B 1(3) . . . . ?
F26B C86B C81B C82B -180(3) . . . . ?
F25B C85B C84B C83B 177(3) . . . . ?
C86A C85A C84A C83A 0.8(19) . . . . ?
C85A C86A C81A C82A 2(4) . . . . ?
C85A C84A C83A C82A -2(4) . . . . ?
C84A C83A C82A C81A 3(5) . . . . ?
C83A C82A C81A C86A -3(5) . . . . ?
C81A C86A C85A C84A -1(2) . . . . ?
C81A C86A C85A F26A 177(3) . . . . ?
F25A C86A C85A C84A 180(2) . . . . ?
F25A C86A C85A F26A -3(3) . . . . ?
F25A C86A C81A C82A -178(3) . . . . ?
F26A C85A C84A C83A -177(3) . . . . ?

loop_
_publcif_info_exptl_table_extra_item
sin_theta_over_lambda_max

loop_
_publcif_info_exptl_table_header_item
?
